data_1556703
loop_
_publ_author_name
'Su, Feng'
'Chen, Shuqi'
'Mo, Xiaogang'
'Wu, Kongchuan'
'Wu, Jiajun'
'Lin, Weidong'
'Lin, Zhiwei'
'Lin, Jianbin'
'Zhang, Hui-Jun'
'Wen, Ting-Bin'

_publ_section_title
;
 Trisulfur radical anion-triggered stitching thienannulation: rapid access
 to largely \p-extended thienoacenes
;
_journal_issue 6
_journal_name_full 'Chemical Science'
_journal_page_first 1503
_journal_page_last 1509
_journal_paper_doi 10.1039/C9SC05332H
_journal_volume 11
_journal_year 2020
_chemical_formula_moiety '2(C15.75 N O2 S0.5), C17.75 N O2 S0.5, C12.5 N O2 S0.5, 7(C0.5)'
_chemical_formula_sum 'C65.25 N4 O8 S2'
_chemical_formula_weight 1031.81
_space_group_crystal_system triclinic
_space_group_IT_number 2
_space_group_name_Hall '-P 1'
_space_group_name_H-M_alt 'P -1'
_atom_sites_solution_primary direct
_audit_creation_date 2019-10-20
_audit_creation_method
;
Olex2 1.3
(compiled 2019.09.11 svn.r3662 for OlexSys, GUI svn.r5938)
;
_audit_update_record
;
2019-10-22 deposited with the CCDC.	2019-12-20 downloaded from the CCDC.
;
_cell_angle_alpha 83.387(3)
_cell_angle_beta 73.393(3)
_cell_angle_gamma 69.330(4)
_cell_formula_units_Z 8
_cell_length_a 22.2613(10)
_cell_length_b 26.9160(12)
_cell_length_c 28.2117(10)
_cell_measurement_reflns_used 20267
_cell_measurement_temperature 100
_cell_measurement_theta_max 62.2570
_cell_measurement_theta_min 3.4280
_cell_volume 15154.3(12)
_computing_molecular_graphics 'Olex2 1.3 (Dolomanov et al., 2009)'
_computing_publication_material 'Olex2 1.3 (Dolomanov et al., 2009)'
_computing_structure_refinement 'ShelXL 2014/7 (Sheldrick, 2015)'
_computing_structure_solution 'ShelXS n/a (Sheldrick, 2008)'
_diffrn_ambient_temperature 100
_diffrn_measured_fraction_theta_full 0.936
_diffrn_measured_fraction_theta_max 0.936
_diffrn_measurement_device_type 'XtaLAB Synergy, Dualflex, HyPix'
_diffrn_radiation_type CuK\a
_diffrn_radiation_wavelength 1.54184
_diffrn_reflns_av_R_equivalents 0.0593
_diffrn_reflns_av_unetI/netI 0.0770
_diffrn_reflns_Laue_measured_fraction_full 0.936
_diffrn_reflns_Laue_measured_fraction_max 0.936
_diffrn_reflns_limit_h_max 25
_diffrn_reflns_limit_h_min -25
_diffrn_reflns_limit_k_max 30
_diffrn_reflns_limit_k_min -30
_diffrn_reflns_limit_l_max 32
_diffrn_reflns_limit_l_min -31
_diffrn_reflns_number 124388
_diffrn_reflns_point_group_measured_fraction_full 0.936
_diffrn_reflns_point_group_measured_fraction_max 0.936
_diffrn_reflns_theta_full 62.762
_diffrn_reflns_theta_max 62.762
_diffrn_reflns_theta_min 3.270
_exptl_absorpt_coefficient_mu 0.999
_exptl_absorpt_correction_T_max 1.00000
_exptl_absorpt_correction_T_min 0.20518
_exptl_crystal_colour 'clear dark green'
_exptl_crystal_colour_lustre clear
_exptl_crystal_colour_modifier dark
_exptl_crystal_colour_primary green
_exptl_crystal_density_diffrn 0.904
_exptl_crystal_description block
_exptl_crystal_F_000 4124
_exptl_crystal_size_max 0.5
_exptl_crystal_size_mid 0.3
_exptl_crystal_size_min 0.2
_refine_diff_density_max 1.349
_refine_diff_density_min -0.853
_refine_diff_density_rms 0.131
_refine_ls_extinction_method none
_refine_ls_goodness_of_fit_ref 1.216
_refine_ls_hydrogen_treatment undef
_refine_ls_matrix_type full
_refine_ls_number_parameters 2532
_refine_ls_number_reflns 45624
_refine_ls_number_restraints 19
_refine_ls_restrained_S_all 3.367
_refine_ls_R_factor_all 0.2897
_refine_ls_R_factor_gt 0.2079
_refine_ls_shift/su_max 9.606
_refine_ls_shift/su_mean 0.046
_refine_ls_structure_factor_coef Fsqd
_refine_ls_weighting_details 'w=1/[\s^2^(Fo^2^)+(0.0758P)^2^+95.6231P] where P=(Fo^2^+2Fc^2^)/3'
_refine_ls_weighting_scheme calc
_refine_ls_wR_factor_gt 0.4560
_refine_ls_wR_factor_ref 0.4898
_reflns_Friedel_coverage 0.000
_reflns_number_gt 21227
_reflns_number_total 45624
_reflns_threshold_expression 'I > 2\s(I)'
_cod_data_source_file c9sc05332h2.cif
_cod_data_source_block exp_1897_sx
_cod_depositor_comments
;Adding full bibliography for 1556703--1556704.cif.

 Adding full bibliography for 1556703--1556704.cif.
;
_cod_database_code 1556703
_shelx_shelxl_version_number 2014/7
_shelx_space_group_comment
;
The symmetry employed for this shelxl refinement is uniquely defined
by the following loop, which should always be used as a source of
symmetry information in preference to the above space-group names.
They are only intended as comments.
;
_olex2_refinement_description
;
1. Restrained distances
 C06T-C05X
 1.426 with sigma of 0.001
 C02K-C02Y = C06D-C06T
 2.427 with sigma of 0.001
 C34-N7
 1.645 with sigma of 0.001
 N4-C30
 1.25 with sigma of 0.02
 C53-C41
 1.571 with sigma of 0.001
 C32-C38
 1.586 with sigma of 0.001
2. Uiso/Uaniso restraints and constraints
Uanis(C29) \\sim Ueq, Uanis(N4) \\sim Ueq: with sigma of 0.001 and sigma for
terminal atoms of 0.002
Uanis(C56) = Uanis(C57) = Uanis(C089) = Uanis(C078) = Uanis(C06P) = Uanis(C04W)
Uanis(C051) = Uanis(C05I) = Uanis(C06S) = Uanis(C072) = Uanis(C07T) =
Uanis(C08G)
Uanis(C05P) = Uanis(C068) = Uanis(C07U) = Uanis(C06M) = Uanis(C40) = Uanis(C07Y)
Uanis(C088) = Uanis(C086) = Uanis(C42) = Uanis(C54) = Uanis(C46)
Uanis(C35) = Uanis(C06B) = Uanis(C06Y) = Uanis(C05C) = Uanis(C059)
Uanis(C89) = Uanis(C55) = Uanis(C05E)
Uanis(C88) = Uanis(C50) = Uanis(C08Q) = Uanis(C07M) = Uanis(C063) = Uanis(C08E)
Uanis(C07B) = Uanis(C08I) = Uanis(C07V) = Uanis(C08D)
Uanis(C06G) = Uanis(C05V) = Uanis(C05H) = Uanis(C04M)
Uanis(C63) = Uanis(C08X) = Uanis(C06V) = Uanis(C05R) = Uanis(C057) = Uanis(C04O)
Uanis(C05E) = Uanis(C55) = Uanis(C89) = Uanis(C98)
Uanis(C49) = Uanis(C48) = Uanis(C07Q) = Uanis(C05T) = Uanis(C05M) = Uanis(C07G)
Uanis(C080) = Uanis(C43) = Uanis(C081) = Uanis(C4AA) = Uanis(C64)
3. Others
 Fixed Uiso: C08P(0.2)
;
_olex2_submission_special_instructions 'No special instructions were received'

loop_
_space_group_symop_operation_xyz
'x, y, z'
'-x, -y, -z'

loop_
_atom_site_label
_atom_site_type_symbol
_atom_site_fract_x
_atom_site_fract_y
_atom_site_fract_z
_atom_site_U_iso_or_equiv
_atom_site_adp_type
_atom_site_occupancy
_atom_site_site_symmetry_order
_atom_site_calc_flag
_atom_site_refinement_flags_posn
_atom_site_refinement_flags_adp
S001 S 0.89775(15) 0.04595(12) 0.59776(10) 0.0789(8) Uani 1 1 d . .
S002 S 1.01258(16) 0.13389(12) 0.50760(10) 0.0827(9) Uani 1 1 d . .
S003 S 0.62304(16) 0.51654(13) 0.43802(11) 0.0894(9) Uani 1 1 d . .
S004 S 0.53458(18) 0.41272(13) 0.92465(10) 0.0929(10) Uani 1 1 d . .
S005 S 0.59323(17) 0.37060(14) 0.43928(11) 0.0932(10) Uani 1 1 d . .
S006 S 0.68339(18) 0.47025(14) 0.93706(11) 0.0991(11) Uani 1 1 d . .
S1 S 0.94009(18) -0.08183(16) 0.98963(12) 0.1042(12) Uani 1 1 d . .
S2 S 1.14445(18) -0.10933(16) 0.92546(12) 0.1019(11) Uani 1 1 d . .
O009 O 0.8907(4) 0.0730(3) 0.6850(3) 0.090(2) Uani 1 1 d . .
O00A O 0.9848(4) -0.1111(4) 0.5789(3) 0.094(3) Uani 1 1 d . .
O00B O 0.8282(4) -0.0192(3) 0.6039(3) 0.095(3) Uani 1 1 d . .
O00C O 0.6551(5) 0.4810(4) 1.0286(3) 0.108(3) Uani 1 1 d . .
O00D O 1.0321(4) -0.0424(4) 0.6974(3) 0.112(3) Uani 1 1 d . .
O00E O 0.7328(5) 0.4915(4) 0.5707(3) 0.107(3) Uani 1 1 d . .
O00F O 0.9880(4) 0.1008(4) 0.7965(3) 0.105(3) Uani 1 1 d . .
O00G O 0.4276(5) 0.3779(4) 0.5688(4) 0.119(3) Uani 1 1 d . .
N00H N 0.9380(5) 0.0871(4) 0.7419(3) 0.085(3) Uani 1 1 d . .
O00I O 0.4266(4) 0.3855(4) 0.9699(3) 0.103(3) Uani 1 1 d . .
O00J O 0.4713(5) 0.3980(4) 0.4381(4) 0.120(3) Uani 1 1 d . .
C00K C 0.9602(8) 0.2719(4) 0.8053(7) 0.118(7) Uani 1 1 d . .
N00L N 1.0085(5) -0.0794(4) 0.6387(3) 0.089(3) Uani 1 1 d . .
N00M N 0.6274(5) 0.5474(4) 0.5718(4) 0.093(3) Uani 1 1 d . .
O3 O 1.0689(5) 0.1535(4) 0.8474(4) 0.113(3) Uani 1 1 d . .
O00O O 0.4521(5) 0.5243(4) 0.8083(3) 0.121(3) Uani 1 1 d . .
O00P O 0.5676(5) 0.3972(4) 0.8311(3) 0.113(3) Uani 1 1 d . .
O00Q O 0.9507(5) 0.3746(4) 0.4483(4) 0.131(4) Uani 1 1 d . .
O1 O 0.8186(5) -0.0130(5) 1.0046(4) 0.124(3) Uani 1 1 d . .
O00S O 0.7442(5) 0.4866(4) 0.4468(3) 0.119(3) Uani 1 1 d . .
N00T N 0.7439(6) 0.2087(5) 0.4463(4) 0.117(4) Uani 1 1 d . .
N00U N 0.3980(6) 0.5217(4) 0.8887(4) 0.105(4) Uani 1 1 d . .
O00V O 0.7923(6) -0.0933(5) 0.4804(4) 0.135(4) Uani 1 1 d . .
O00W O 0.8524(5) 0.1571(4) 0.4448(4) 0.137(4) Uani 1 1 d . .
N1 N 0.7779(7) 0.0764(6) 0.9877(4) 0.123(5) Uani 1 1 d . .
C00Y C 0.6814(6) 0.3580(5) 0.5632(4) 0.083(4) Uani 1 1 d . .
O00Z O 1.0764(5) 0.2030(4) 0.5022(3) 0.113(3) Uani 1 1 d . .
N010 N 0.8451(6) 0.4315(5) 0.4492(4) 0.101(3) Uani 1 1 d . .
C011 C 1.0123(6) 0.1412(4) 0.5682(4) 0.076(3) Uani 1 1 d . .
O012 O 0.6386(5) 0.2725(4) 0.5609(4) 0.127(3) Uani 1 1 d . .
C013 C 0.9421(5) 0.0627(4) 0.5005(4) 0.072(3) Uani 1 1 d . .
C014 C 0.5435(6) 0.5110(5) 0.5647(4) 0.082(3) Uani 1 1 d . .
C015 C 0.9041(6) 0.0356(5) 0.5362(4) 0.077(3) Uani 1 1 d . .
C3 C 1.0212(7) -0.0266(5) 0.9382(4) 0.080(3) Uani 1 1 d . .
C017 C 0.7012(6) 0.4009(5) 0.5640(4) 0.081(3) Uani 1 1 d . .
C018 C 0.6555(6) 0.4530(5) 0.5645(4) 0.083(3) Uani 1 1 d . .
C019 C 0.9481(5) 0.0861(4) 0.5771(4) 0.072(3) Uani 1 1 d . .
N01A N 1.1078(7) 0.2317(5) 0.5620(4) 0.127(4) Uani 1 1 d . .
C30 C 1.2586(10) -0.2204(7) 0.9278(7) 0.129(6) Uani 1 1 d D .
C01C C 0.9311(7) 0.0896(5) 0.6931(4) 0.084(4) Uani 1 1 d . .
N2 N 1.1097(6) 0.0660(5) 0.8658(4) 0.107(4) Uani 1 1 d . .
C01E C 0.4757(6) 0.5173(5) 0.5631(3) 0.077(3) Uani 1 1 d . .
C12 C 1.0313(7) 0.0204(5) 0.9165(4) 0.082(4) Uani 1 1 d . .
C01G C 0.9736(6) 0.1127(4) 0.6543(4) 0.075(3) Uani 1 1 d . .
C11 C 0.9803(7) 0.0676(5) 0.9179(4) 0.078(3) Uani 1 1 d . .
C01I C 0.5699(6) 0.4151(5) 0.5644(4) 0.078(3) Uani 1 1 d . .
O2 O 0.7471(6) 0.1649(5) 0.9725(4) 0.146(4) Uani 1 1 d . .
C01K C 0.6929(5) 0.4019(5) 0.4421(4) 0.074(3) Uani 1 1 d . .
O4 O 1.1497(6) -0.0191(4) 0.8907(4) 0.142(4) Uani 1 1 d . .
C01M C 0.5885(5) 0.4600(5) 0.5646(3) 0.077(3) Uani 1 1 d . .
N01N N 0.8067(7) -0.0534(5) 0.5451(5) 0.127(4) Uani 1 1 d . .
C01O C 0.9491(5) 0.0573(4) 0.4509(4) 0.073(3) Uani 1 1 d . .
O5 O 0.9386(6) -0.1704(5) 1.0265(4) 0.153(5) Uani 1 1 d . .
N01Q N 0.5344(6) 0.3240(5) 0.5672(4) 0.111(4) Uani 1 1 d . .
C01R C 0.8039(6) 0.3430(6) 0.4475(4) 0.088(4) Uani 1 1 d . .
C01S C 0.6167(7) 0.3644(5) 0.5645(4) 0.081(3) Uani 1 1 d . .
C01T C 1.0150(6) 0.1364(5) 0.7179(4) 0.086(3) Uani 1 1 d . .
C01U C 0.8738(6) 0.0041(5) 0.5231(4) 0.086(4) Uani 1 1 d . .
C01V C 0.8820(6) -0.0002(5) 0.4711(5) 0.087(4) Uani 1 1 d . .
O01W O 0.6438(6) 0.2640(4) 0.4414(4) 0.133(4) Uani 1 1 d . .
C01X C 1.0144(7) -0.0844(5) 0.5883(4) 0.083(4) Uani 1 1 d . .
C01Y C 1.0774(6) -0.0209(5) 0.6140(4) 0.088(4) Uani 1 1 d . .
C01Z C 0.9747(5) 0.1130(4) 0.6037(4) 0.074(3) Uani 1 1 d . .
N021 N 0.3744(7) 0.3835(5) 1.0515(4) 0.119(4) Uani 1 1 d . .
C022 C 1.0815(6) -0.0273(5) 0.5641(4) 0.080(3) Uani 1 1 d . .
C10 C 0.9902(7) 0.1149(5) 0.8967(4) 0.085(3) Uani 1 1 d . .
C024 C 0.9655(5) 0.0924(4) 0.5269(4) 0.072(3) Uani 1 1 d . .
C025 C 0.8497(7) -0.0318(5) 0.4567(5) 0.090(4) Uani 1 1 d . .
C026 C 0.5219(7) 0.4226(5) 0.9868(4) 0.087(4) Uani 1 1 d . .
C027 C 1.0119(6) 0.1393(5) 0.6671(4) 0.080(3) Uani 1 1 d . .
C028 C 0.4349(7) 0.4435(6) 0.4346(4) 0.097(4) Uani 1 1 d . .
N3 N 1.0199(8) 0.2564(6) 0.9484(5) 0.124(4) Uani 1 1 d . .
C02A C 0.4710(7) 0.4125(5) 1.0244(4) 0.088(4) Uani 1 1 d . .
C02C C 1.1104(7) 0.0106(5) 0.6272(5) 0.098(4) Uani 1 1 d . .
C02D C 0.5406(5) 0.5296(6) 0.4367(4) 0.085(4) Uani 1 1 d . .
N02E N 0.6049(6) 0.4169(5) 0.7501(4) 0.122(4) Uani 1 1 d . .
C9 C 0.9401(8) 0.1639(5) 0.8982(5) 0.098(4) Uani 1 1 d . .
C02G C 0.8695(8) 0.3362(7) 0.4502(5) 0.110(5) Uani 1 1 d . .
C19 C 0.8900(10) 0.2592(5) 0.9977(6) 0.098(5) Uani 1 1 d . .
C02I C 0.6091(9) 0.4701(5) 1.0591(5) 0.105(5) Uani 1 1 d . .
C02J C 0.8351(7) -0.0235(5) 0.5622(5) 0.088(4) Uani 1 1 d . .
C02K C 0.7833(6) 0.4405(6) 0.4460(4) 0.097(4) Uani 1 1 d D .
C1 C 1.0277(8) -0.1120(6) 0.9701(5) 0.106(5) Uani 1 1 d . .
C02M C 0.9655(7) -0.1039(5) 0.6759(4) 0.098(4) Uani 1 1 d . .
C2 C 1.0648(10) -0.0793(5) 0.9427(5) 0.125(7) Uani 1 1 d . .
O6 O 0.9790(6) 0.3419(5) 0.9204(6) 0.169(5) Uani 1 1 d . .
C02P C 0.6761(7) 0.4977(6) 0.5693(4) 0.092(4) Uani 1 1 d . .
C02Q C 0.6349(6) 0.4469(5) 0.4401(4) 0.083(4) Uani 1 1 d . .
C17 C 1.0676(7) -0.1656(5) 0.9770(4) 0.083(3) Uani 1 1 d . .
C02S C 0.9808(7) 0.1078(5) 0.7547(4) 0.089(4) Uani 1 1 d . .
C02T C 0.5814(7) 0.4356(5) 0.4384(4) 0.098(5) Uani 1 1 d . .
C8 C 0.8739(8) 0.1640(5) 0.9236(5) 0.095(4) Uani 1 1 d . .
C02V C 0.8135(9) 0.2017(7) 0.4465(5) 0.120(6) Uani 1 1 d . .
C02W C 0.4665(8) 0.4222(5) 1.0741(4) 0.099(4) Uani 1 1 d . .
C4 C 0.9548(9) -0.0227(5) 0.9613(4) 0.096(4) Uani 1 1 d . .
C02Y C 0.8920(6) 0.3788(7) 0.4496(5) 0.115(5) Uani 1 1 d D .
C02Z C 0.4889(8) 0.3719(7) 0.5677(5) 0.101(4) Uani 1 1 d . .
C030 C 0.5037(6) 0.4212(5) 0.5649(4) 0.082(4) Uani 1 1 d . .
C031 C 0.8531(7) -0.0378(6) 0.4074(5) 0.100(4) Uani 1 1 d . .
O7 O 0.6596(6) 0.3556(4) 1.0550(5) 0.159(5) Uani 1 1 d . .
C033 C 1.0448(6) 0.1694(5) 0.5821(4) 0.079(3) Uani 1 1 d . .
O034 O 1.1448(7) 0.2516(6) 0.6230(4) 0.163(5) Uani 1 1 d . .
C035 C 0.8306(7) 0.2483(6) 0.4485(4) 0.100(5) Uani 1 1 d . .
C036 C 0.3496(7) 0.4971(6) 0.8786(5) 0.110(4) Uani 1 1 d . .
C037 C 0.7845(7) 0.2994(6) 0.4473(4) 0.102(5) Uani 1 1 d . .
C25 C 0.8103(8) 0.2145(6) 1.0473(5) 0.096(4) Uani 1 1 d . .
C039 C 0.8921(6) 0.0656(5) 0.7810(4) 0.090(4) Uani 1 1 d . .
C03A C 0.9323(7) 0.0165(5) 0.8059(4) 0.097(4) Uani 1 1 d . .
C6 C 0.9153(8) 0.0703(5) 0.9410(4) 0.089(4) Uani 1 1 d . .
C03C C 0.5696(6) 0.4422(5) 0.9982(4) 0.083(3) Uani 1 1 d . .
C03D C 0.6928(7) 0.4631(5) 0.8738(4) 0.099(4) Uani 1 1 d . .
C03E C 1.0381(6) -0.0485(6) 0.6527(5) 0.095(4) Uani 1 1 d . .
C03F C 0.7187(6) 0.3055(5) 0.4443(4) 0.088(4) Uani 1 1 d . .
C03G C 0.4456(8) 0.5329(6) 0.8511(5) 0.103(4) Uani 1 1 d . .
C15 C 1.0574(9) 0.1136(6) 0.8686(5) 0.101(4) Uani 1 1 d . .
C03I C 0.5990(7) 0.3182(6) 0.5636(5) 0.097(4) Uani 1 1 d . .
C03J C 0.4936(8) 0.5513(5) 0.8644(5) 0.100(4) Uani 1 1 d . .
C7 C 0.8620(8) 0.1193(6) 0.9444(5) 0.094(4) Uani 1 1 d . .
C03L C 1.0496(8) 0.1615(5) 0.7327(5) 0.099(4) Uani 1 1 d . .
C16 C 1.0945(10) 0.0214(6) 0.8931(6) 0.116(6) Uani 1 1 d . .
C03N C 1.0466(6) 0.1678(5) 0.6316(4) 0.086(3) Uani 1 1 d . .
C03O C 1.0814(7) 0.1944(6) 0.6460(5) 0.100(4) Uani 1 1 d . .
C13 C 0.8286(9) 0.0294(9) 0.9866(5) 0.111(5) Uani 1 1 d . .
C03Q C 0.5836(8) 0.5880(6) 0.8874(5) 0.102(4) Uani 1 1 d . .
C03R C 0.6015(6) 0.4346(5) 0.9100(4) 0.090(4) Uani 1 1 d . .
C14 C 0.7934(10) 0.1236(8) 0.9679(6) 0.121(6) Uani 1 1 d . .
C03T C 0.6751(6) 0.3560(6) 0.4423(4) 0.091(4) Uani 1 1 d . .
C03U C 0.4857(8) 0.5582(5) 0.9160(4) 0.091(4) Uani 1 1 d . .
C5 C 0.8996(8) 0.0249(6) 0.9632(5) 0.099(4) Uani 1 1 d . .
C03W C 0.7586(7) 0.3958(7) 0.4452(4) 0.109(5) Uani 1 1 d . .
C03X C 0.6500(7) 0.4395(5) 0.8142(4) 0.095(4) Uani 1 1 d . .
C03Y C 0.5636(7) 0.4512(5) 1.0463(4) 0.083(3) Uani 1 1 d . .
C27 C 0.9904(9) -0.2118(7) 1.0266(5) 0.099(4) Uani 1 1 d . .
C040 C 1.0031(8) -0.1430(6) 0.7094(5) 0.122(5) Uani 1 1 d . .
C23 C 0.7685(9) 0.3094(6) 1.0255(6) 0.125(6) Uani 1 1 d . .
C20 C 0.8980(10) 0.3032(9) 0.9731(7) 0.133(7) Uani 1 1 d . .
C043 C 0.6050(8) 0.4160(6) 0.8010(5) 0.109(5) Uani 1 1 d . .
C044 C 0.8143(9) -0.0631(7) 0.4921(6) 0.118(5) Uani 1 1 d . .
C045 C 1.0777(7) 0.2012(6) 0.5465(5) 0.102(4) Uani 1 1 d . .
C21 C 0.8465(11) 0.3545(6) 0.9714(7) 0.127(6) Uani 1 1 d . .
C18 C 0.9471(9) 0.2111(7) 0.9969(6) 0.120(5) Uani 1 1 d . .
O048 O 0.7871(6) 0.5013(6) 0.8922(4) 0.155(5) Uani 1 1 d . .
C049 C 0.6454(7) 0.4432(5) 0.8640(4) 0.094(4) Uani 1 1 d . .
C04A C 0.8963(7) 0.2410(6) 0.4502(4) 0.099(5) Uani 1 1 d . .
C04B C 0.8828(8) -0.0110(6) 0.8372(4) 0.110(5) Uani 1 1 d . .
C04C C 0.4224(8) 0.3925(6) 1.0129(5) 0.106(4) Uani 1 1 d . .
C04D C 0.6936(8) 0.4541(6) 0.7773(4) 0.106(4) Uani 1 1 d . .
C24 C 0.8247(10) 0.2609(6) 1.0222(6) 0.119(6) Uani 1 1 d . .
C04F C 0.8428(7) 0.1108(6) 0.8181(5) 0.110(5) Uani 1 1 d . .
C04G C 0.9167(7) 0.2849(7) 0.4516(5) 0.114(6) Uani 1 1 d . .
O04H O 0.6442(7) 0.4391(7) 0.6692(3) 0.192(6) Uani 1 1 d . .
C04I C 0.9239(8) -0.0708(6) 0.8525(5) 0.116(5) Uani 1 1 d . .
C04J C 0.7019(9) 0.2576(7) 0.4438(5) 0.119(6) Uani 1 1 d . .
C04K C 0.6155(6) 0.4472(5) 0.9512(4) 0.089(4) Uani 1 1 d . .
C04L C 0.5915(8) 0.5798(6) 0.8392(5) 0.108(5) Uani 1 1 d . .
C04M C 0.5086(10) 0.4369(8) 0.7135(6) 0.148(3) Uani 1 1 d . .
C04N C 0.3695(9) 0.3931(7) 1.1015(5) 0.121(5) Uani 1 1 d . .
C04O C 0.9039(10) -0.0600(9) 0.7033(8) 0.175(3) Uani 1 1 d . .
C04P C 1.1131(10) 0.2259(7) 0.6118(6) 0.124(5) Uani 1 1 d . .
C04Q C 0.7409(7) 0.4781(6) 0.8374(5) 0.111(5) Uani 1 1 d . .
C29 C 0.7002(7) 0.3062(10) 1.0561(7) 0.162(4) Uani 1 1 d . U
C04S C 0.8562(8) 0.3661(6) 0.8367(7) 0.135(6) Uani 1 1 d . .
C04T C 1.0636(8) -0.1866(5) 0.6778(5) 0.119(5) Uani 1 1 d . .
C26 C 1.1361(9) -0.1703(5) 0.9538(5) 0.113(5) Uani 1 1 d . .
C04V C 0.5454(9) 0.5636(6) 0.8277(5) 0.116(5) Uani 1 1 d . .
C04W C 0.3956(15) 0.4397(10) 0.8587(10) 0.222(5) Uani 1 1 d . .
C04Y C 1.0841(8) 0.1911(6) 0.6960(6) 0.121(5) Uani 1 1 d . .
C28 C 0.9592(15) 0.3044(7) 0.9486(8) 0.154(9) Uani 1 1 d . .
C050 C 1.1537(9) -0.2749(6) 0.6820(5) 0.140(6) Uani 1 1 d . .
C051 C 0.3074(11) 0.5312(9) 0.8481(8) 0.196(4) Uani 1 1 d . .
C22 C 0.7834(11) 0.3552(7) 0.9982(7) 0.127(6) Uani 1 1 d . .
N4 N 1.3126(14) -0.2632(5) 0.9230(8) 0.312(4) Uani 1 1 d D U
C054 C 0.6950(8) 0.4547(6) 0.7262(5) 0.109(4) Uani 1 1 d . .
C055 C 0.5578(8) 0.3931(7) 0.7384(5) 0.122(5) Uani 1 1 d . .
C056 C 0.7425(8) 0.4728(7) 0.7874(5) 0.118(5) Uani 1 1 d . .
C057 C 0.8507(10) -0.0835(9) 0.7344(8) 0.175(3) Uani 1 1 d . .
C058 C 0.8666(9) 0.4751(8) 0.4503(6) 0.134(6) Uani 1 1 d . .
C059 C 0.8878(11) 0.4706(10) 0.5021(9) 0.191(4) Uani 1 1 d . .
C05C C 0.8915(11) 0.5244(10) 0.5101(9) 0.191(4) Uani 1 1 d . .
C05D C 0.865(2) -0.0902(10) 0.8940(14) 0.28(2) Uani 1 1 d . .
C05E C 0.9220(12) 0.4946(18) 0.4066(9) 0.366(14) Uani 1 1 d . .
O05F O 0.8807(8) 0.5177(8) 0.7281(5) 0.218(7) Uani 1 1 d . .
C05G C 0.7499(9) 0.1658(9) 0.3549(7) 0.170(8) Uani 1 1 d . .
C05H C 0.4550(10) 0.4143(8) 0.7102(5) 0.148(3) Uani 1 1 d . .
C05I C 0.2676(11) 0.5876(9) 0.8733(7) 0.196(4) Uani 1 1 d . .
C05J C 1.0918(9) -0.2335(6) 0.7126(6) 0.145(7) Uani 1 1 d . .
C05K C 0.7215(9) 0.1614(7) 0.4473(8) 0.146(7) Uani 1 1 d . .
C05L C 0.6442(9) 0.5940(8) 0.5844(8) 0.155(7) Uani 1 1 d . .
C05M C 0.3137(14) 0.3873(10) 0.5023(8) 0.219(4) Uani 1 1 d . .
C05O C 0.6482(10) 0.4370(8) 0.7129(5) 0.141(6) Uani 1 1 d . .
C05P C 0.6004(11) 0.3425(9) 0.7076(6) 0.195(4) Uani 1 1 d . .
C05Q C 0.7530(11) 0.2027(7) 0.8293(6) 0.167(9) Uani 1 1 d . .
C05R C 0.7792(10) -0.0386(9) 0.7465(8) 0.175(3) Uani 1 1 d . .
C05S C 0.9103(13) -0.2290(11) 0.6429(8) 0.169(8) Uani 1 1 d . .
C05T C 0.2741(14) 0.3516(10) 0.5403(8) 0.219(4) Uani 1 1 d . .
C05U C 0.7435(10) 0.4697(8) 0.6882(5) 0.143(6) Uani 1 1 d . .
C05V C 0.3928(10) 0.4654(8) 0.7018(5) 0.148(3) Uani 1 1 d . .
C05W C 0.7907(9) 0.4871(8) 0.7006(6) 0.137(6) Uani 1 1 d . .
C05X C 0.7891(8) 0.4886(8) 0.7489(6) 0.140(6) Uani 1 1 d D .
C05Z C 0.8368(11) -0.1367(8) 0.6079(7) 0.146(7) Uani 1 1 d . .
C060 C 1.0880(11) 0.2598(8) 0.9224(8) 0.160(7) Uani 1 1 d . .
C061 C 0.5790(10) 0.2368(8) 0.9417(8) 0.167(8) Uani 1 1 d . .
C062 C 0.5390(10) 0.2586(9) 0.9055(10) 0.173(8) Uani 1 1 d . .
C063 C 1.209(3) 0.079(3) 0.869(3) 0.335(13) Uani 1 1 d . .
C066 C 0.7599(10) 0.1308(7) 0.3994(7) 0.153(7) Uani 1 1 d . .
C067 C 0.5605(10) 0.2676(8) 0.9890(8) 0.157(7) Uani 1 1 d . .
C068 C 0.6509(11) 0.3030(9) 0.7317(6) 0.195(4) Uani 1 1 d . .
C069 C 0.6000(10) 0.2481(7) 1.0259(7) 0.166(8) Uani 1 1 d . .
C06B C 1.1148(11) 0.4177(10) 0.4018(8) 0.191(4) Uani 1 1 d . .
C06D C 0.7895(9) 0.4972(8) 0.8502(4) 0.143(7) Uani 1 1 d D .
C06E C 1.1006(11) 0.2611(7) 0.8613(8) 0.159(7) Uani 1 1 d . .
C06F C 0.5861(13) 0.2772(9) 1.0758(11) 0.280(18) Uani 1 1 d . .
C06G C 0.3350(9) 0.4454(8) 0.6979(5) 0.148(3) Uani 1 1 d . .
C06H C 1.1117(12) 0.2917(9) 0.9492(15) 0.255(16) Uani 1 1 d . .
C06I C 0.7780(11) 0.2472(10) 0.8244(9) 0.201(11) Uani 1 1 d . .
C06J C 0.7859(12) 0.1247(9) 0.3075(8) 0.205(11) Uani 1 1 d . .
C06L C 1.1813(11) 0.0622(7) 0.8309(11) 0.191(10) Uani 1 1 d . .
C06M C 0.6923(11) 0.2513(9) 0.7014(6) 0.195(4) Uani 1 1 d . .
C06N C 1.1755(10) 0.2420(10) 0.8223(17) 0.31(2) Uani 1 1 d . .
C06O C 0.8057(10) 0.1574(7) 0.7911(6) 0.171(9) Uani 1 1 d . .
C06P C 0.3470(15) 0.4114(10) 0.8591(10) 0.222(5) Uani 1 1 d . .
C06S C 1.2121(11) -0.3779(9) 0.8457(8) 0.196(4) Uani 1 1 d . .
C06T C 0.8361(9) 0.5055(9) 0.7619(4) 0.188(10) Uani 1 1 d D .
C06U C 1.1087(10) -0.0877(12) 0.7937(8) 0.212(13) Uani 1 1 d . .
C06V C 0.7269(10) -0.0657(9) 0.7715(8) 0.175(3) Uani 1 1 d . .
C06W C 1.213(2) -0.3426(14) 0.7015(10) 0.35(2) Uani 1 1 d . .
C06X C 1.2258(14) -0.1623(11) 0.7385(8) 0.228(12) Uani 1 1 d . .
C06Y C 1.1058(11) 0.4724(10) 0.4314(9) 0.191(4) Uani 1 1 d . .
C070 C 1.179(2) -0.1127(14) 0.7842(8) 0.282(16) Uani 1 1 d . .
C071 C 0.6366(11) 0.6161(17) 0.6505(8) 0.35(2) Uani 1 1 d . .
C072 C 1.1757(11) -0.3213(9) 0.8691(8) 0.196(4) Uani 1 1 d . .
C074 C 0.9268(17) -0.2815(12) 0.6594(12) 0.220(13) Uani 1 1 d . .
C075 C 0.7636(14) -0.0871(14) 0.5878(8) 0.224(14) Uani 1 1 d . .
C076 C 0.6981(15) 0.0938(9) 0.6749(11) 0.257(18) Uani 1 1 d . .
C077 C 0.5087(12) 0.2749(7) 0.5726(12) 0.188(10) Uani 1 1 d . .
C078 C 0.3854(14) 0.3528(10) 0.8542(10) 0.222(5) Uani 1 1 d . .
C07A C 1.214(4) 0.2201(14) 0.7657(13) 0.48(4) Uani 1 1 d . .
C07B C 1.1823(14) 0.0417(15) 0.7754(10) 0.269(8) Uani 1 1 d . .
C07D C 0.980(2) -0.3078(19) 0.6816(13) 0.29(2) Uani 1 1 d . .
C07E C 0.7311(10) 0.1257(9) 0.4939(8) 0.169(8) Uani 1 1 d . .
C07G C 0.3085(15) 0.3900(10) 0.4543(8) 0.219(4) Uani 1 1 d . .
C07H C 0.5568(12) 0.2308(15) 0.8610(9) 0.260(15) Uani 1 1 d . .
C07L C 0.898(2) -0.128(2) 0.8906(10) 0.32(3) Uani 1 1 d . .
C07M C 1.261(2) 0.0906(17) 0.888(2) 0.335(13) Uani 1 1 d . .
C07O C 0.8408(15) -0.1912(16) 0.6255(11) 0.232(14) Uani 1 1 d . .
C07Q C 0.2729(15) 0.3592(10) 0.5949(8) 0.219(4) Uani 1 1 d . .
C07R C 0.6810(15) 0.1274(10) 0.6354(11) 0.223(12) Uani 1 1 d . .
C07S C 0.6985(13) 0.1481(10) 0.5375(10) 0.220(12) Uani 1 1 d . .
C07T C 1.1292(11) -0.2789(9) 0.8421(8) 0.196(4) Uani 1 1 d . .
C07U C 0.7385(11) 0.2567(9) 0.6586(7) 0.195(4) Uani 1 1 d . .
C07V C 1.2520(13) 0.0218(15) 0.6892(9) 0.269(8) Uani 1 1 d . .
C33 C 0.7128(14) 0.1074(9) 0.5847(11) 0.236(14) Uani 1 1 d . .
C07Y C 0.8262(11) 0.2244(9) 0.5797(6) 0.195(4) Uani 1 1 d . .
C080 C 0.496(2) 0.2785(17) 0.5192(17) 0.348(11) Uani 1 1 d . .
C081 C 0.504(2) 0.2138(18) 0.4706(19) 0.348(11) Uani 1 1 d . .
C086 C 0.505(2) 0.2645(18) 0.6631(17) 0.303(8) Uani 1 1 d . .
C088 C 0.487(2) 0.2613(19) 0.6308(16) 0.303(8) Uani 1 1 d . .
C089 C 0.3348(14) 0.3186(10) 0.8658(11) 0.222(5) Uani 1 1 d . .
C08A C 1.328(2) 0.157(2) 0.6708(15) 0.38(2) Uani 1 1 d . .
C08B C 1.110(2) 0.2901(18) 1.0082(10) 0.40(3) Uani 1 1 d . .
C08C C 0.7392(16) 0.3033(9) 0.9002(11) 0.261(17) Uani 1 1 d . .
C08D C 1.3016(13) 0.0152(14) 0.6427(9) 0.269(8) Uani 1 1 d . .
C08E C 1.205(4) 0.095(3) 0.892(3) 0.335(13) Uani 1 1 d . .
C08F C 0.7224(14) 0.2939(11) 0.8619(12) 0.247(14) Uani 1 1 d . .
C08G C 1.0975(11) -0.2273(9) 0.8618(8) 0.196(4) Uani 1 1 d . .
C08I C 1.2335(13) 0.0493(15) 0.7368(10) 0.269(8) Uani 1 1 d . .
C08J C 1.2578(12) 0.1873(17) 0.7027(13) 0.32(2) Uani 1 1 d . .
C08N C 0.6792(16) 0.1085(12) 0.7301(15) 0.287(16) Uani 1 1 d . .
C08O C 0.9391(19) -0.1753(17) 0.865(2) 0.47(4) Uani 1 1 d . .
C08P C 0.6181(12) -0.0397(9) 0.6327(9) 0.200 Uiso 1 1 d . U
C08Q C 0.7556(19) -0.1117(17) 1.0328(19) 0.335(13) Uani 1 1 d . .
C08X C 0.6636(10) -0.0308(9) 0.7669(8) 0.175(3) Uani 1 1 d . .
C55 C 0.8959(11) 0.4854(18) 0.3623(9) 0.366(14) Uani 1 1 d . .
C39 C 0.6903(18) -0.0431(15) 0.5926(15) 0.39(3) Uani 1 1 d . .
C42 C 0.479(2) 0.2543(17) 0.7153(16) 0.303(8) Uani 1 1 d . .
C46 C 0.4544(19) 0.1619(14) 0.7706(13) 0.303(8) Uani 1 1 d . .
C54 C 0.472(2) 0.2084(17) 0.7239(15) 0.303(8) Uani 1 1 d . .
C35 C 1.1764(11) 0.3544(9) 0.3647(8) 0.191(4) Uani 1 1 d . .
C56 C 0.3181(14) 0.2394(9) 0.8994(10) 0.222(5) Uani 1 1 d . .
C57 C 0.3589(15) 0.2679(10) 0.8914(11) 0.222(5) Uani 1 1 d . .
C50 C 0.7181(19) -0.1060(18) 1.085(2) 0.335(13) Uani 1 1 d . .
C48 C 0.2448(15) 0.3346(10) 0.6281(8) 0.219(4) Uani 1 1 d . .
C49 C 0.2563(14) 0.3364(10) 0.6775(8) 0.219(4) Uani 1 1 d . .
C40 C 0.7849(11) 0.2098(9) 0.6273(6) 0.195(4) Uani 1 1 d . .
C43 C 0.506(2) 0.2240(19) 0.5142(17) 0.348(11) Uani 1 1 d . .
C63 C 0.6066(9) -0.0612(9) 0.7790(8) 0.175(3) Uani 1 1 d . .
C89 C 1.0485(11) 0.4754(18) 0.6839(8) 0.366(14) Uani 1 1 d . .
C64 C 0.547(2) 0.1874(16) 0.3923(15) 0.348(11) Uani 1 1 d . .
C88 C 0.7072(16) -0.1221(15) 0.9955(16) 0.335(13) Uani 1 1 d . .
C98 C 0.9455(15) 0.287(2) 0.8207(11) 0.366(14) Uani 1 1 d . .
C4AA C 0.488(2) 0.2403(19) 0.4251(17) 0.348(11) Uani 1 1 d . .
O9 O 0.3215(6) 0.3843(5) 1.1346(4) 0.153(4) Uani 1 1 d . .
C36 C 0.3833(17) 0.2603(16) 1.0547(13) 0.28(2) Uani 1 1 d . .
C38 C 0.4516(19) 0.1386(10) 1.040(2) 0.88(11) Uani 1 1 d D .
C52 C 0.3534(16) 0.2981(16) 1.0406(17) 0.30(3) Uani 1 1 d . .
C41 C 0.3181(11) 0.3688(10) 1.0382(6) 0.219(13) Uani 1 1 d D .
C32 C 0.4096(16) 0.1988(11) 1.0544(14) 0.38(3) Uani 1 1 d D .
C53 C 0.2773(10) 0.4172(7) 1.0106(7) 0.161(7) Uani 1 1 d D .
C47 C 0.083(3) 0.586(2) 0.954(3) 0.52(5) Uani 1 1 d . .
C31 C 0.1694(12) 0.4846(19) 0.9862(9) 0.33(2) Uani 1 1 d . .
C45 C 0.2072(14) 0.4226(12) 1.0125(9) 0.209(11) Uani 1 1 d . .
C66 C 0.083(3) 0.546(2) 0.9791(18) 0.34(2) Uiso 1 1 d . .
N7 N 0.8320(7) 0.5127(8) 0.8098(5) 0.178(7) Uani 1 1 d D .
C34 C 0.8926(9) 0.5238(11) 0.8242(10) 0.265(13) Uiso 1 1 d D .
O8 O 1.2681(6) -0.1782(5) 0.9057(4) 0.146(4) Uani 1 1 d . .
C44 C 0.6890(18) 0.0775(8) 1.0750(10) 0.265(16) Uani 1 1 d . .
C58 C 0.582(3) 0.0621(14) 0.8983(12) 0.48(4) Uani 1 1 d . .
C51 C 0.6846(12) 0.0643(13) 0.9193(18) 0.38(3) Uani 1 1 d . .
C37 C 0.6984(10) 0.0700(10) 1.0010(11) 0.34(2) Uani 1 1 d . .

loop_
_atom_site_aniso_label
_atom_site_aniso_U_11
_atom_site_aniso_U_22
_atom_site_aniso_U_33
_atom_site_aniso_U_23
_atom_site_aniso_U_13
_atom_site_aniso_U_12
S001 0.0850(19) 0.084(2) 0.0589(15) -0.0166(14) -0.0228(14) -0.0108(16)
S002 0.099(2) 0.0799(19) 0.0557(15) -0.0109(14) -0.0234(14) -0.0093(16)
S003 0.096(2) 0.090(2) 0.0693(18) -0.0057(15) -0.0244(16) -0.0122(17)
S004 0.117(3) 0.095(2) 0.0551(16) -0.0055(15) -0.0159(16) -0.0246(19)
S005 0.095(2) 0.096(2) 0.079(2) -0.0194(17) -0.0257(17) -0.0128(18)
S006 0.110(3) 0.113(3) 0.0609(17) -0.0049(17) -0.0241(17) -0.018(2)
S1 0.100(2) 0.132(3) 0.073(2) -0.0202(19) -0.0320(17) -0.016(2)
S2 0.108(3) 0.121(3) 0.0690(19) -0.0109(18) -0.0263(18) -0.024(2)
O009 0.107(7) 0.105(6) 0.060(5) -0.015(4) -0.023(4) -0.034(5)
O00A 0.107(7) 0.108(7) 0.055(5) -0.017(4) -0.022(4) -0.015(5)
O00B 0.110(6) 0.110(7) 0.064(5) -0.017(5) -0.019(4) -0.034(5)
O00C 0.142(8) 0.115(7) 0.056(5) -0.006(5) -0.023(5) -0.033(6)
O00D 0.121(7) 0.130(7) 0.065(5) -0.034(5) -0.038(5) 0.001(6)
O00E 0.085(6) 0.127(7) 0.110(7) 0.011(5) -0.051(5) -0.020(5)
O00F 0.130(7) 0.134(8) 0.066(5) -0.011(5) -0.036(5) -0.051(6)
O00G 0.108(8) 0.115(8) 0.114(7) -0.019(6) -0.020(6) -0.015(6)
N00H 0.108(8) 0.091(7) 0.054(5) -0.009(5) -0.024(5) -0.025(6)
O00I 0.116(7) 0.125(7) 0.068(5) -0.012(5) -0.011(5) -0.047(6)
O00J 0.097(7) 0.091(7) 0.159(9) -0.013(6) -0.054(6) 0.003(5)
C00K 0.087(10) 0.023(5) 0.197(19) 0.016(7) -0.020(10) 0.017(5)
N00L 0.104(8) 0.090(7) 0.066(6) -0.020(5) -0.034(6) -0.012(6)
N00M 0.096(8) 0.080(7) 0.099(8) -0.006(6) -0.040(6) -0.014(6)
O3 0.141(8) 0.108(8) 0.100(7) -0.002(6) -0.053(6) -0.036(7)
O00O 0.171(9) 0.137(8) 0.046(5) -0.008(5) -0.027(5) -0.040(7)
O00P 0.148(8) 0.134(8) 0.055(5) -0.013(5) -0.015(5) -0.052(7)
O00Q 0.109(8) 0.132(8) 0.126(8) -0.017(6) -0.040(6) 0.002(7)
O1 0.125(8) 0.141(10) 0.102(7) -0.015(7) -0.019(6) -0.044(7)
O00S 0.121(7) 0.098(7) 0.117(7) 0.009(5) -0.054(6) 0.003(6)
N00T 0.093(8) 0.100(9) 0.109(9) -0.023(7) -0.029(7) 0.033(7)
N00U 0.128(9) 0.095(8) 0.067(7) -0.004(6) -0.021(7) -0.009(7)
O00V 0.174(11) 0.146(10) 0.121(8) -0.023(7) -0.055(7) -0.078(8)
O00W 0.111(7) 0.103(7) 0.137(8) 0.009(6) -0.021(6) 0.024(6)
N1 0.127(11) 0.115(10) 0.101(9) -0.014(8) -0.055(8) 0.014(9)
C00Y 0.082(9) 0.085(9) 0.054(6) -0.001(6) -0.018(6) 0.004(7)
O00Z 0.155(9) 0.124(8) 0.074(6) -0.003(5) -0.025(5) -0.068(6)
N010 0.084(8) 0.117(10) 0.096(8) -0.016(7) -0.024(6) -0.022(7)
C011 0.092(8) 0.071(7) 0.051(6) -0.012(5) -0.019(6) -0.007(6)
O012 0.116(8) 0.098(7) 0.145(9) -0.014(6) -0.041(6) -0.002(6)
C013 0.071(7) 0.079(8) 0.056(6) -0.015(6) -0.021(5) -0.008(6)
C014 0.086(9) 0.096(9) 0.052(6) -0.003(6) -0.023(6) -0.009(7)
C015 0.078(8) 0.077(8) 0.062(7) -0.024(6) -0.019(6) -0.001(6)
C3 0.099(10) 0.079(9) 0.058(7) -0.011(6) -0.039(7) -0.007(7)
C017 0.076(8) 0.092(9) 0.052(6) -0.001(6) -0.014(5) -0.003(7)
C018 0.076(8) 0.098(9) 0.053(6) -0.012(6) -0.014(5) -0.004(7)
C019 0.078(7) 0.077(7) 0.053(6) -0.012(5) -0.019(5) -0.012(6)
N01A 0.171(12) 0.142(11) 0.100(9) -0.011(8) -0.055(8) -0.073(9)
C30 0.151(16) 0.103(13) 0.112(12) -0.039(10) -0.058(12) 0.010(12)
C01C 0.107(10) 0.084(8) 0.046(6) -0.019(6) -0.021(6) -0.010(7)
N2 0.116(10) 0.086(8) 0.103(8) -0.005(7) -0.038(7) -0.008(7)
C01E 0.070(8) 0.091(9) 0.044(6) -0.001(6) -0.018(5) 0.009(6)
C12 0.080(9) 0.095(10) 0.060(7) -0.014(7) -0.020(6) -0.009(8)
C01G 0.085(8) 0.078(8) 0.052(6) -0.009(5) -0.015(6) -0.014(6)
C11 0.106(10) 0.067(8) 0.055(6) -0.007(6) -0.042(7) -0.005(7)
C01I 0.071(8) 0.100(10) 0.052(6) -0.004(6) -0.020(5) -0.010(7)
O2 0.137(9) 0.139(10) 0.114(8) -0.007(7) -0.034(7) 0.014(8)
C01K 0.065(7) 0.081(8) 0.062(6) -0.003(6) -0.030(5) 0.005(6)
O4 0.157(10) 0.106(8) 0.142(9) -0.013(7) -0.030(7) -0.023(7)
C01M 0.062(7) 0.095(9) 0.044(6) -0.011(6) -0.016(5) 0.015(7)
N01N 0.133(11) 0.141(11) 0.106(9) -0.018(8) -0.032(8) -0.042(9)
C01O 0.080(7) 0.078(8) 0.050(6) -0.017(6) -0.022(6) -0.006(6)
O5 0.119(8) 0.179(11) 0.132(9) -0.042(8) -0.058(7) 0.015(8)
N01Q 0.100(9) 0.083(8) 0.122(9) -0.011(7) -0.032(7) 0.007(7)
C01R 0.072(8) 0.094(10) 0.059(7) -0.010(7) -0.027(6) 0.028(7)
C01S 0.093(10) 0.063(8) 0.067(7) -0.006(6) -0.022(6) 0.000(7)
C01T 0.102(9) 0.091(9) 0.069(8) -0.006(7) -0.033(7) -0.027(7)
C01U 0.103(9) 0.071(8) 0.074(8) -0.019(6) -0.036(7) -0.002(7)
C01V 0.100(9) 0.080(8) 0.076(8) -0.023(7) -0.040(7) -0.004(7)
O01W 0.104(8) 0.111(8) 0.160(10) -0.033(7) -0.046(7) 0.009(6)
C01X 0.095(9) 0.081(9) 0.053(7) -0.025(6) -0.028(6) 0.009(7)
C01Y 0.090(9) 0.083(8) 0.070(8) -0.016(7) -0.032(7) 0.008(7)
C01Z 0.079(7) 0.073(7) 0.058(6) -0.011(6) -0.019(6) -0.008(6)
N021 0.120(10) 0.160(12) 0.071(8) -0.004(7) -0.013(7) -0.047(8)
C022 0.086(8) 0.082(8) 0.056(7) -0.016(6) -0.025(6) -0.001(7)
C10 0.112(11) 0.086(9) 0.063(7) -0.003(6) -0.045(7) -0.024(8)
C024 0.071(7) 0.071(7) 0.061(6) -0.011(5) -0.021(5) -0.003(6)
C025 0.102(10) 0.085(9) 0.077(8) -0.006(7) -0.037(7) -0.014(7)
C026 0.104(9) 0.082(8) 0.050(6) -0.004(6) -0.009(6) -0.011(7)
C027 0.084(8) 0.081(8) 0.068(7) -0.020(6) -0.030(6) -0.007(6)
C028 0.083(9) 0.106(11) 0.077(8) -0.013(7) -0.029(7) 0.010(8)
N3 0.136(12) 0.111(11) 0.124(10) 0.008(8) -0.048(9) -0.031(9)
C02A 0.109(10) 0.083(8) 0.053(7) -0.010(6) -0.012(7) -0.016(7)
C02C 0.100(10) 0.082(9) 0.106(10) -0.035(8) -0.062(9) 0.014(7)
C02D 0.061(7) 0.112(10) 0.054(6) -0.012(6) -0.021(5) 0.011(7)
N02E 0.139(10) 0.164(12) 0.055(6) -0.015(7) -0.002(6) -0.057(9)
C9 0.128(12) 0.086(9) 0.076(8) -0.018(7) -0.057(8) -0.001(9)
C02G 0.118(13) 0.103(11) 0.067(8) -0.010(8) -0.027(8) 0.018(10)
C19 0.137(14) 0.047(7) 0.094(10) 0.008(7) -0.056(10) 0.004(8)
C02I 0.148(14) 0.082(9) 0.050(7) -0.012(7) -0.027(8) 0.006(9)
C02J 0.099(10) 0.086(9) 0.085(9) -0.014(8) -0.027(8) -0.033(7)
C02K 0.086(10) 0.116(12) 0.073(8) 0.000(8) -0.037(7) -0.003(9)
C1 0.165(14) 0.076(9) 0.076(8) -0.014(7) -0.080(9) 0.002(9)
C02M 0.118(10) 0.097(10) 0.055(7) -0.006(7) -0.015(7) -0.012(8)
C2 0.227(19) 0.054(8) 0.100(10) -0.008(7) -0.122(12) 0.010(10)
O6 0.152(11) 0.119(10) 0.204(14) -0.013(9) -0.053(9) 0.000(8)
C02P 0.091(10) 0.110(11) 0.067(7) 0.005(7) -0.034(7) -0.013(9)
C02Q 0.063(7) 0.121(10) 0.043(6) -0.012(6) -0.011(5) -0.004(7)
C17 0.097(10) 0.080(9) 0.061(7) -0.005(6) -0.030(7) -0.009(8)
C02S 0.111(10) 0.103(10) 0.057(7) -0.007(7) -0.026(7) -0.034(8)
C02T 0.087(9) 0.115(10) 0.042(6) 0.001(6) -0.019(6) 0.026(8)
C8 0.136(13) 0.083(9) 0.072(8) -0.012(7) -0.058(8) -0.015(9)
C02V 0.127(14) 0.103(12) 0.072(9) -0.003(8) -0.009(8) 0.018(11)
C02W 0.113(11) 0.088(9) 0.058(8) -0.002(6) -0.004(7) -0.002(8)
C4 0.160(14) 0.075(9) 0.062(7) 0.008(6) -0.051(8) -0.035(9)
C02Y 0.088(11) 0.135(15) 0.084(9) -0.017(9) -0.027(8) 0.016(11)
C02Z 0.101(11) 0.135(14) 0.071(8) -0.006(8) -0.013(7) -0.049(11)
C030 0.072(8) 0.095(9) 0.054(6) -0.001(6) -0.014(5) 0.001(7)
C031 0.117(11) 0.098(10) 0.070(8) -0.013(7) -0.037(8) -0.003(8)
O7 0.169(10) 0.103(8) 0.178(11) -0.014(7) -0.077(9) 0.015(7)
C033 0.093(8) 0.082(8) 0.058(7) -0.011(6) -0.016(6) -0.023(7)
O034 0.239(14) 0.204(13) 0.113(8) 0.050(8) -0.086(9) -0.139(12)
C035 0.088(10) 0.097(10) 0.070(8) -0.018(7) -0.021(6) 0.028(8)
C036 0.122(11) 0.125(12) 0.094(9) -0.011(8) -0.052(9) -0.035(10)
C037 0.093(10) 0.107(11) 0.060(7) -0.012(7) -0.021(6) 0.027(9)
C25 0.106(11) 0.081(9) 0.079(8) -0.018(7) -0.045(8) 0.016(8)
C039 0.108(9) 0.090(9) 0.058(7) -0.017(6) -0.011(6) -0.018(7)
C03A 0.122(11) 0.100(10) 0.067(7) 0.002(7) -0.021(7) -0.040(8)
C6 0.124(12) 0.085(10) 0.053(7) -0.007(6) -0.038(7) -0.016(9)
C03C 0.102(9) 0.073(8) 0.060(7) -0.006(6) -0.018(6) -0.013(7)
C03D 0.110(10) 0.105(10) 0.052(7) 0.000(7) -0.005(7) -0.015(8)
C03E 0.089(9) 0.100(10) 0.067(8) -0.017(7) -0.026(7) 0.011(7)
C03F 0.073(8) 0.090(9) 0.063(7) -0.011(6) -0.020(6) 0.023(7)
C03G 0.120(12) 0.103(11) 0.068(9) 0.000(7) -0.021(8) -0.021(9)
C15 0.141(14) 0.096(11) 0.081(9) 0.001(8) -0.063(10) -0.031(11)
C03I 0.081(10) 0.106(12) 0.081(8) 0.004(8) -0.024(7) -0.001(9)
C03J 0.116(11) 0.093(10) 0.066(8) -0.009(7) -0.016(8) -0.010(8)
C7 0.101(11) 0.093(11) 0.076(8) -0.013(7) -0.034(8) -0.007(9)
C03L 0.137(12) 0.094(10) 0.081(9) 0.004(7) -0.040(8) -0.049(9)
C16 0.160(16) 0.067(9) 0.105(11) -0.022(8) -0.083(11) 0.022(10)
C03N 0.101(9) 0.093(9) 0.075(8) 0.005(7) -0.030(7) -0.042(8)
C03O 0.137(12) 0.105(10) 0.078(8) 0.008(7) -0.044(8) -0.055(9)
C13 0.119(14) 0.158(17) 0.068(9) -0.013(10) -0.029(9) -0.053(13)
C03Q 0.109(11) 0.116(11) 0.072(9) 0.005(8) -0.030(8) -0.022(9)
C03R 0.108(10) 0.090(9) 0.050(7) -0.003(6) -0.016(6) -0.011(7)
C14 0.139(16) 0.115(14) 0.090(10) -0.012(10) -0.053(11) 0.001(12)
C03T 0.079(8) 0.105(10) 0.069(7) -0.017(7) -0.026(6) 0.004(8)
C03U 0.114(11) 0.082(9) 0.062(8) -0.004(6) -0.026(8) -0.011(8)
C5 0.114(11) 0.110(11) 0.068(8) -0.028(8) -0.046(8) -0.006(9)
C03W 0.099(11) 0.135(13) 0.054(7) -0.015(8) -0.016(7) 0.006(10)
C03X 0.116(10) 0.117(11) 0.048(7) -0.010(7) -0.015(7) -0.038(9)
C03Y 0.107(10) 0.084(8) 0.050(7) -0.006(6) -0.021(7) -0.021(7)
C27 0.106(12) 0.111(12) 0.093(10) 0.007(9) -0.037(9) -0.048(10)
C040 0.147(13) 0.105(10) 0.070(8) -0.002(7) -0.034(8) 0.012(9)
C23 0.191(17) 0.071(9) 0.122(12) -0.022(8) -0.106(12) 0.004(10)
C20 0.119(14) 0.16(2) 0.119(14) -0.041(14) -0.021(12) -0.044(15)
C043 0.124(12) 0.124(12) 0.050(8) -0.014(8) -0.008(8) -0.016(10)
C044 0.132(13) 0.120(13) 0.095(11) -0.022(10) -0.046(10) -0.014(10)
C045 0.137(12) 0.106(11) 0.066(8) 0.011(7) -0.020(8) -0.054(9)
C21 0.161(16) 0.067(9) 0.134(14) -0.010(9) -0.071(13) 0.012(11)
C18 0.132(14) 0.141(15) 0.088(10) -0.027(10) -0.056(10) -0.018(12)
O048 0.139(9) 0.262(15) 0.087(7) -0.023(8) -0.024(7) -0.095(9)
C049 0.120(11) 0.105(10) 0.055(7) -0.002(6) -0.022(7) -0.035(8)
C04A 0.082(10) 0.108(11) 0.064(7) -0.004(8) -0.017(6) 0.019(8)
C04B 0.147(13) 0.101(10) 0.065(8) -0.010(7) -0.015(8) -0.029(9)
C04C 0.113(11) 0.109(11) 0.070(9) -0.008(8) -0.002(8) -0.021(9)
C04D 0.111(11) 0.137(12) 0.053(7) -0.017(7) -0.002(7) -0.033(9)
C24 0.156(16) 0.094(12) 0.091(10) -0.023(9) -0.068(11) 0.014(11)
C04F 0.133(12) 0.097(10) 0.076(8) -0.034(7) -0.007(8) -0.015(9)
C04G 0.098(10) 0.118(12) 0.065(8) -0.008(8) -0.020(7) 0.037(9)
O04H 0.233(14) 0.343(19) 0.052(6) -0.010(8) -0.019(7) -0.171(14)
C04I 0.154(14) 0.095(10) 0.088(9) -0.021(8) -0.045(9) -0.013(10)
C04J 0.128(14) 0.105(13) 0.086(9) -0.032(8) -0.030(9) 0.017(11)
C04K 0.112(10) 0.087(8) 0.048(6) -0.002(6) -0.017(6) -0.015(7)
C04L 0.121(12) 0.127(12) 0.064(8) -0.013(8) -0.024(8) -0.023(10)
C04M 0.164(10) 0.191(10) 0.079(5) -0.020(5) -0.027(6) -0.045(7)
C04N 0.118(13) 0.151(14) 0.064(9) 0.003(9) -0.001(9) -0.027(11)
C04O 0.133(7) 0.193(9) 0.174(7) 0.026(6) -0.019(6) -0.051(6)
C04P 0.180(17) 0.130(14) 0.101(11) 0.016(10) -0.053(11) -0.090(12)
C04Q 0.101(10) 0.141(13) 0.072(9) 0.000(8) -0.017(8) -0.022(9)
C29 0.059(4) 0.254(4) 0.164(4) -0.1192(10) -0.0425(15) 0.0046(17)
C04S 0.131(13) 0.082(10) 0.199(17) -0.042(10) -0.064(12) -0.014(9)
C04T 0.162(13) 0.092(9) 0.072(8) -0.005(7) -0.053(9) 0.012(9)
C26 0.175(16) 0.079(9) 0.078(9) -0.003(7) -0.065(10) -0.009(10)
C04V 0.128(13) 0.117(12) 0.059(8) 0.005(7) 0.002(8) -0.012(10)
C04W 0.271(14) 0.157(10) 0.268(11) 0.004(9) -0.078(10) -0.105(9)
C04Y 0.142(13) 0.120(12) 0.126(13) -0.010(10) -0.075(11) -0.040(10)
C28 0.24(3) 0.077(12) 0.140(17) -0.002(11) -0.096(18) -0.017(16)
C050 0.164(15) 0.121(12) 0.092(10) -0.013(9) -0.045(10) 0.017(11)
C051 0.220(9) 0.177(9) 0.157(7) -0.037(6) -0.106(7) 0.029(7)
C22 0.179(18) 0.092(12) 0.116(13) -0.015(10) -0.078(13) -0.017(12)
N4 0.693(4) 0.021(4) 0.281(4) -0.0046(10) -0.2740(14) -0.0746(17)
C054 0.116(11) 0.143(13) 0.066(8) -0.009(8) -0.014(8) -0.047(10)
C055 0.118(12) 0.173(16) 0.085(9) -0.044(10) -0.013(8) -0.058(11)
C056 0.121(12) 0.176(16) 0.054(8) -0.009(8) -0.005(8) -0.059(11)
C057 0.133(7) 0.193(9) 0.174(7) 0.026(6) -0.019(6) -0.051(6)
C058 0.129(14) 0.152(16) 0.124(13) 0.011(11) -0.061(11) -0.034(12)
C059 0.192(9) 0.203(11) 0.187(10) 0.004(8) -0.074(8) -0.059(8)
C05C 0.192(9) 0.203(11) 0.187(10) 0.004(8) -0.074(8) -0.059(8)
C05D 0.33(5) 0.123(19) 0.34(5) 0.15(3) -0.11(4) -0.07(2)
C05E 0.127(10) 0.70(4) 0.121(9) 0.096(16) -0.013(7) -0.010(15)
O05F 0.202(14) 0.37(2) 0.121(10) -0.051(12) 0.023(9) -0.178(15)
C05G 0.145(15) 0.20(2) 0.109(13) -0.049(13) -0.035(11) 0.025(13)
C05H 0.164(10) 0.191(10) 0.079(5) -0.020(5) -0.027(6) -0.045(7)
C05I 0.220(9) 0.177(9) 0.157(7) -0.037(6) -0.106(7) 0.029(7)
C05J 0.192(17) 0.103(11) 0.104(11) 0.000(9) -0.059(11) 0.008(11)
C05K 0.147(15) 0.084(11) 0.20(2) -0.039(12) -0.066(14) -0.007(10)
C05L 0.138(15) 0.138(16) 0.19(2) 0.039(14) -0.054(14) -0.056(12)
C05M 0.313(12) 0.224(10) 0.122(7) 0.039(7) -0.043(9) -0.117(9)
C05O 0.172(17) 0.209(19) 0.063(9) -0.013(10) -0.003(10) -0.107(15)
C05P 0.188(9) 0.207(9) 0.096(5) -0.025(5) -0.001(5) 0.025(6)
C05Q 0.22(2) 0.110(13) 0.098(12) -0.033(10) 0.018(12) -0.007(14)
C05R 0.133(7) 0.193(9) 0.174(7) 0.026(6) -0.019(6) -0.051(6)
C05S 0.18(2) 0.18(2) 0.156(18) 0.034(16) -0.068(16) -0.069(18)
C05T 0.313(12) 0.224(10) 0.122(7) 0.039(7) -0.043(9) -0.117(9)
C05U 0.151(16) 0.183(18) 0.067(9) 0.003(10) 0.003(10) -0.051(14)
C05V 0.164(10) 0.191(10) 0.079(5) -0.020(5) -0.027(6) -0.045(7)
C05W 0.137(14) 0.203(19) 0.073(10) -0.008(10) -0.006(9) -0.074(13)
C05X 0.120(13) 0.22(2) 0.083(11) -0.031(11) 0.001(9) -0.074(13)
C05Z 0.183(19) 0.143(16) 0.111(13) 0.013(12) -0.036(12) -0.060(14)
C060 0.156(18) 0.166(19) 0.154(17) 0.047(14) -0.060(14) -0.051(15)
C061 0.169(18) 0.145(16) 0.143(16) -0.021(13) -0.052(14) 0.013(13)
C062 0.161(18) 0.173(19) 0.20(2) -0.075(17) -0.069(17) -0.029(14)
C063 0.234(16) 0.34(2) 0.51(4) 0.11(2) -0.17(2) -0.170(15)
C066 0.180(17) 0.129(14) 0.109(13) -0.013(11) -0.026(12) -0.010(12)
C067 0.157(16) 0.143(16) 0.164(17) -0.061(14) -0.017(14) -0.043(13)
C068 0.188(9) 0.207(9) 0.096(5) -0.025(5) -0.001(5) 0.025(6)
C069 0.176(18) 0.135(15) 0.151(16) -0.018(12) -0.085(14) 0.029(13)
C06B 0.192(9) 0.203(11) 0.187(10) 0.004(8) -0.074(8) -0.059(8)
C06D 0.123(14) 0.23(2) 0.093(12) -0.015(13) -0.021(11) -0.080(14)
C06E 0.182(19) 0.133(15) 0.172(18) 0.019(13) -0.074(15) -0.050(13)
C06F 0.24(3) 0.165(19) 0.30(3) -0.14(2) 0.20(2) -0.089(18)
C06G 0.164(10) 0.191(10) 0.079(5) -0.020(5) -0.027(6) -0.045(7)
C06H 0.19(2) 0.150(19) 0.48(5) -0.09(3) -0.10(3) -0.094(17)
C06I 0.160(18) 0.21(2) 0.23(2) -0.14(2) -0.063(16) 0.002(17)
C06J 0.23(2) 0.20(2) 0.157(18) -0.034(16) -0.112(18) 0.016(18)
C06L 0.146(18) 0.100(13) 0.33(3) -0.002(16) -0.07(2) -0.045(12)
C06M 0.188(9) 0.207(9) 0.096(5) -0.025(5) -0.001(5) 0.025(6)
C06N 0.080(13) 0.16(2) 0.59(6) 0.07(3) -0.02(2) -0.011(13)
C06O 0.199(18) 0.108(12) 0.106(12) -0.016(10) 0.011(12) 0.033(12)
C06P 0.271(14) 0.157(10) 0.268(11) 0.004(9) -0.078(10) -0.105(9)
C06S 0.220(9) 0.177(9) 0.157(7) -0.037(6) -0.106(7) 0.029(7)
C06T 0.158(18) 0.34(3) 0.085(13) -0.033(16) 0.016(12) -0.14(2)
C06U 0.112(14) 0.32(3) 0.136(17) -0.066(18) -0.046(13) 0.035(18)
C06V 0.133(7) 0.193(9) 0.174(7) 0.026(6) -0.019(6) -0.051(6)
C06W 0.61(6) 0.42(4) 0.22(2) 0.25(3) -0.31(3) -0.36(4)
C06X 0.29(3) 0.27(3) 0.127(17) -0.028(18) -0.090(19) -0.05(2)
C06Y 0.192(9) 0.203(11) 0.187(10) 0.004(8) -0.074(8) -0.059(8)
C070 0.41(5) 0.34(4) 0.098(15) -0.10(2) -0.03(2) -0.14(4)
C071 0.158(19) 0.67(6) 0.144(18) 0.24(3) -0.046(15) -0.10(3)
C072 0.220(9) 0.177(9) 0.157(7) -0.037(6) -0.106(7) 0.029(7)
C074 0.24(3) 0.16(2) 0.22(3) 0.01(2) 0.01(2) -0.09(2)
C075 0.24(3) 0.44(4) 0.116(15) 0.04(2) -0.079(17) -0.24(3)
C076 0.28(3) 0.132(18) 0.17(2) 0.040(16) 0.08(2) 0.042(18)
C077 0.21(2) 0.081(12) 0.31(3) -0.022(15) -0.16(2) -0.013(12)
C078 0.271(14) 0.157(10) 0.268(11) 0.004(9) -0.078(10) -0.105(9)
C07A 1.20(14) 0.24(4) 0.22(3) 0.12(3) -0.40(6) -0.36(6)
C07B 0.194(13) 0.46(2) 0.144(11) -0.065(14) 0.015(9) -0.121(15)
C07D 0.27(4) 0.42(6) 0.22(3) 0.09(3) -0.09(3) -0.17(4)
C07E 0.154(17) 0.166(18) 0.132(16) 0.034(14) -0.025(13) -0.010(14)
C07G 0.313(12) 0.224(10) 0.122(7) 0.039(7) -0.043(9) -0.117(9)
C07H 0.18(2) 0.42(5) 0.143(19) -0.03(2) -0.058(17) -0.03(2)
C07L 0.30(4) 0.68(9) 0.102(18) -0.17(4) 0.03(2) -0.30(5)
C07M 0.234(16) 0.34(2) 0.51(4) 0.11(2) -0.17(2) -0.170(15)
C07O 0.21(3) 0.33(4) 0.19(2) -0.11(3) 0.03(2) -0.16(3)
C07Q 0.313(12) 0.224(10) 0.122(7) 0.039(7) -0.043(9) -0.117(9)
C07R 0.28(3) 0.14(2) 0.17(2) -0.024(17) -0.03(2) 0.020(19)
C07S 0.23(3) 0.17(2) 0.16(2) -0.030(18) 0.014(19) 0.012(18)
C07T 0.220(9) 0.177(9) 0.157(7) -0.037(6) -0.106(7) 0.029(7)
C07U 0.188(9) 0.207(9) 0.096(5) -0.025(5) -0.001(5) 0.025(6)
C07V 0.194(13) 0.46(2) 0.144(11) -0.065(14) 0.015(9) -0.121(15)
C33 0.25(3) 0.137(19) 0.21(3) 0.053(19) 0.01(2) 0.003(18)
C07Y 0.188(9) 0.207(9) 0.096(5) -0.025(5) -0.001(5) 0.025(6)
C080 0.37(2) 0.32(2) 0.39(3) -0.15(2) -0.07(2) -0.140(18)
C081 0.37(2) 0.32(2) 0.39(3) -0.15(2) -0.07(2) -0.140(18)
C086 0.347(18) 0.300(18) 0.26(2) 0.012(19) -0.036(16) -0.149(16)
C088 0.347(18) 0.300(18) 0.26(2) 0.012(19) -0.036(16) -0.149(16)
C089 0.271(14) 0.157(10) 0.268(11) 0.004(9) -0.078(10) -0.105(9)
C08A 0.37(6) 0.53(7) 0.29(4) 0.07(4) -0.21(4) -0.15(5)
C08B 0.38(5) 0.47(6) 0.13(2) 0.10(3) -0.02(3) 0.04(4)
C08C 0.38(4) 0.134(17) 0.27(3) -0.075(18) -0.23(3) 0.03(2)
C08D 0.194(13) 0.46(2) 0.144(11) -0.065(14) 0.015(9) -0.121(15)
C08E 0.234(16) 0.34(2) 0.51(4) 0.11(2) -0.17(2) -0.170(15)
C08F 0.24(3) 0.24(3) 0.29(3) -0.14(3) -0.06(2) -0.08(2)
C08G 0.220(9) 0.177(9) 0.157(7) -0.037(6) -0.106(7) 0.029(7)
C08I 0.194(13) 0.46(2) 0.144(11) -0.065(14) 0.015(9) -0.121(15)
C08J 0.101(16) 0.46(5) 0.25(4) 0.08(3) 0.005(19) 0.01(2)
C08N 0.24(3) 0.20(3) 0.33(4) -0.02(3) 0.00(3) -0.02(2)
C08O 0.27(4) 0.36(5) 0.61(8) 0.40(5) -0.10(5) -0.05(4)
C08Q 0.234(16) 0.34(2) 0.51(4) 0.11(2) -0.17(2) -0.170(15)
C08X 0.133(7) 0.193(9) 0.174(7) 0.026(6) -0.019(6) -0.051(6)
C55 0.127(10) 0.70(4) 0.121(9) 0.096(16) -0.013(7) -0.010(15)
C39 0.30(4) 0.34(4) 0.44(5) -0.19(4) 0.28(4) -0.22(3)
C42 0.347(18) 0.300(18) 0.26(2) 0.012(19) -0.036(16) -0.149(16)
C46 0.347(18) 0.300(18) 0.26(2) 0.012(19) -0.036(16) -0.149(16)
C54 0.347(18) 0.300(18) 0.26(2) 0.012(19) -0.036(16) -0.149(16)
C35 0.192(9) 0.203(11) 0.187(10) 0.004(8) -0.074(8) -0.059(8)
C56 0.271(14) 0.157(10) 0.268(11) 0.004(9) -0.078(10) -0.105(9)
C57 0.271(14) 0.157(10) 0.268(11) 0.004(9) -0.078(10) -0.105(9)
C50 0.234(16) 0.34(2) 0.51(4) 0.11(2) -0.17(2) -0.170(15)
C48 0.313(12) 0.224(10) 0.122(7) 0.039(7) -0.043(9) -0.117(9)
C49 0.313(12) 0.224(10) 0.122(7) 0.039(7) -0.043(9) -0.117(9)
C40 0.188(9) 0.207(9) 0.096(5) -0.025(5) -0.001(5) 0.025(6)
C43 0.37(2) 0.32(2) 0.39(3) -0.15(2) -0.07(2) -0.140(18)
C63 0.133(7) 0.193(9) 0.174(7) 0.026(6) -0.019(6) -0.051(6)
C89 0.127(10) 0.70(4) 0.121(9) 0.096(16) -0.013(7) -0.010(15)
C64 0.37(2) 0.32(2) 0.39(3) -0.15(2) -0.07(2) -0.140(18)
C88 0.234(16) 0.34(2) 0.51(4) 0.11(2) -0.17(2) -0.170(15)
C98 0.127(10) 0.70(4) 0.121(9) 0.096(16) -0.013(7) -0.010(15)
C4AA 0.37(2) 0.32(2) 0.39(3) -0.15(2) -0.07(2) -0.140(18)
O9 0.136(9) 0.241(14) 0.080(7) -0.002(7) -0.016(6) -0.072(9)
C36 0.21(3) 0.33(5) 0.23(3) 0.19(4) -0.07(3) -0.08(3)
C38 0.22(5) 2.0(3) 0.43(8) -0.40(14) 0.09(5) -0.40(11)
C52 0.18(3) 0.29(4) 0.46(6) -0.28(4) 0.04(3) -0.11(3)
C41 0.23(3) 0.39(4) 0.079(12) 0.067(18) -0.058(14) -0.17(3)
C32 0.35(5) 0.37(4) 0.44(5) -0.31(4) 0.22(4) -0.29(4)
C53 0.169(19) 0.19(2) 0.117(14) 0.003(13) -0.045(13) -0.056(16)
C47 0.49(8) 0.34(7) 0.75(13) 0.04(7) -0.12(8) -0.23(6)
C31 0.128(19) 0.65(7) 0.15(2) -0.05(3) -0.072(16) -0.03(3)
C45 0.17(2) 0.32(3) 0.16(2) -0.03(2) -0.062(17) -0.09(2)
N7 0.126(11) 0.33(2) 0.101(10) -0.035(12) 0.004(9) -0.121(14)
O8 0.155(10) 0.117(9) 0.131(9) -0.006(7) -0.045(7) 0.004(8)
C44 0.50(5) 0.120(16) 0.21(2) 0.031(16) -0.21(3) -0.07(2)
C58 0.86(12) 0.21(3) 0.19(3) -0.07(2) 0.10(5) -0.12(5)
C51 0.121(18) 0.25(3) 0.57(7) 0.12(4) 0.12(3) -0.017(19)
C37 0.116(15) 0.24(3) 0.34(3) 0.20(2) 0.140(18) 0.094(16)

loop_
_atom_type_symbol
_atom_type_description
_atom_type_scat_dispersion_real
_atom_type_scat_dispersion_imag
_atom_type_scat_source
C C 0.0181 0.0091 'International Tables Vol C Tables 4.2.6.8 and 6.1.1.4'
N N 0.0311 0.0180 'International Tables Vol C Tables 4.2.6.8 and 6.1.1.4'
O O 0.0492 0.0322 'International Tables Vol C Tables 4.2.6.8 and 6.1.1.4'
S S 0.3331 0.5567 'International Tables Vol C Tables 4.2.6.8 and 6.1.1.4'

loop_
_geom_angle_atom_site_label_1
_geom_angle_atom_site_label_2
_geom_angle_atom_site_label_3
_geom_angle
_geom_angle_site_symmetry_1
_geom_angle_site_symmetry_3
C015 S001 C019 89.4(6) . .
C024 S002 C011 91.4(6) . .
C02D S003 C02Q 88.6(7) . .
C03R S004 C026 90.3(6) . .
C02T S005 C03T 90.2(7) . .
C04K S006 C03D 88.9(7) . .
C1 S1 C4 85.2(8) . .
C2 S2 C26 91.6(9) . .
C01C N00H C039 116.3(11) . .
C02S N00H C01C 123.2(11) . .
C02S N00H C039 120.2(9) . .
C01X N00L C02M 118.6(12) . .
C03E N00L C01X 120.2(12) . .
C03E N00L C02M 121.0(10) . .
C028 N00M C02P 124.0(13) 2_666 .
C028 N00M C05L 119.3(12) 2_666 .
C02P N00M C05L 116.7(12) . .
C02V N00T C05K 121.5(12) . .
C04J N00T C02V 118.4(16) . .
C04J N00T C05K 120.0(15) . .
C02I N00U C036 116.2(13) 2_667 .
C03G N00U C02I 122.7(15) . 2_667
C03G N00U C036 121.1(12) . .
C13 N1 C14 119.1(16) . .
C13 N1 C37 114.1(15) . .
C14 N1 C37 125.3(13) . .
C017 C00Y C01S 121.5(11) . .
C02K N010 C02Y 122.1(14) . .
C02K N010 C058 119.7(14) . .
C058 N010 C02Y 118.2(14) . .
C01Z C011 S002 112.7(9) . .
C033 C011 S002 125.3(10) . .
C033 C011 C01Z 122.0(10) . .
C015 C013 C024 108.1(9) . .
C01O C013 C015 118.6(11) . .
C01O C013 C024 133.3(12) . .
C01M C014 C01E 118.1(13) . .
C01M C014 C028 119.4(12) . 2_666
C028 C014 C01E 122.5(11) 2_666 .
C013 C015 S001 114.6(9) . .
C01U C015 S001 122.6(10) . .
C01U C015 C013 122.8(10) . .
C12 C3 C2 133.6(15) . .
C4 C3 C12 115.8(11) . .
C4 C3 C2 110.6(15) . .
C00Y C017 C018 120.2(12) . .
C017 C018 C01M 118.5(13) . .
C017 C018 C02P 119.1(12) . .
C01M C018 C02P 122.1(12) . .
C01Z C019 S001 131.9(8) . .
C024 C019 S001 113.4(8) . .
C024 C019 C01Z 114.8(11) . .
C045 N01A C04P 119.2(13) . .
N4 C30 C25 130(2) . 2_757
O8 C30 C25 114.9(15) . 2_757
O8 C30 N4 115(2) . .
O009 C01C N00H 119.7(12) . .
O009 C01C C01G 122.8(10) . .
N00H C01C C01G 117.5(12) . .
C15 N2 C16 117.0(14) . .
C15 N2 C06L 119.3(14) . .
C16 N2 C06L 123.6(13) . .
C02D C01E C014 118.1(10) 2_666 .
C02D C01E C02T 110.5(12) 2_666 2_666
C02T C01E C014 131.4(14) 2_666 .
C11 C12 C3 122.7(13) . .
C11 C12 C16 116.3(14) . .
C16 C12 C3 121.0(13) . .
C01Z C01G C01C 121.9(11) . .
C01Z C01G C027 117.8(11) . .
C027 C01G C01C 120.1(10) . .
C12 C11 C10 122.9(14) . .
C12 C11 C6 120.1(13) . .
C6 C11 C10 117.0(12) . .
C01M C01I C030 120.3(11) . .
C01S C01I C01M 119.6(12) . .
C01S C01I C030 120.0(13) . .
C02Q C01K C03W 134.0(14) . .
C03T C01K C02Q 106.4(11) . .
C03T C01K C03W 119.5(11) . .
C014 C01M C018 118.9(13) . .
C014 C01M C01I 121.5(12) . .
C01I C01M C018 119.6(11) . .
C02J N01N C044 126.7(15) . .
C02J N01N C075 117.4(12) . .
C044 N01N C075 115.7(14) . .
C013 C01O C01X 122.8(11) . 2_756
C013 C01O C022 121.0(12) . 2_756
C022 C01O C01X 116.1(10) 2_756 2_756
C02Z N01Q C03I 120.8(14) . .
C02Z N01Q C077 116.3(14) . .
C03I N01Q C077 122.9(13) . .
C02G C01R C03W 118.7(16) . .
C037 C01R C02G 120.7(13) . .
C037 C01R C03W 120.6(14) . .
C00Y C01S C01I 120.5(13) . .
C00Y C01S C03I 119.1(12) . .
C01I C01S C03I 120.4(13) . .
C02S C01T C027 121.4(12) . .
C03L C01T C027 121.5(13) . .
C03L C01T C02S 117.1(12) . .
C015 C01U C01V 116.8(13) . .
C015 C01U C02J 120.2(11) . .
C01V C01U C02J 123.0(13) . .
C01U C01V C025 117.8(13) . .
C022 C01V C01U 120.6(12) 2_756 .
C022 C01V C025 121.6(11) 2_756 .
O00A C01X N00L 116.3(13) . .
O00A C01X C01O 121.1(10) . 2_756
N00L C01X C01O 122.5(13) . 2_756
C022 C01Y C02C 121.2(14) . .
C022 C01Y C03E 117.6(13) . .
C02C C01Y C03E 121.2(12) . .
C011 C01Z C019 108.5(9) . .
C01G C01Z C011 118.9(11) . .
C01G C01Z C019 132.5(11) . .
C04C N021 C04N 122.1(15) . .
C04C N021 C41 116.6(13) . .
C04N N021 C41 120.8(14) . .
C01O C022 C01V 120.2(10) 2_756 2_756
C01O C022 C01Y 123.9(13) 2_756 .
C01Y C022 C01V 115.9(13) . 2_756
C11 C10 C15 119.3(13) . .
C9 C10 C11 124.8(14) . .
C9 C10 C15 115.8(14) . .
C013 C024 S002 133.0(8) . .
C019 C024 S002 112.6(8) . .
C019 C024 C013 114.4(11) . .
C01V C025 C044 123.0(12) . .
C031 C025 C01V 122.6(14) . .
C031 C025 C044 114.3(14) . .
C02A C026 S004 124.0(11) . .
C02A C026 C03C 120.8(11) . .
C03C C026 S004 115.1(9) . .
C01G C027 C01T 118.5(12) . .
C03N C027 C01G 121.7(10) . .
C03N C027 C01T 119.8(12) . .
O00J C028 N00M 119.2(15) . 2_666
O00J C028 C014 121.6(13) . 2_666
N00M C028 C014 119.1(12) 2_666 2_666
C27 N3 C28 116.9(18) 2_757 .
C27 N3 C060 123.9(15) 2_757 .
C060 N3 C28 119.1(18) . .
C026 C02A C02W 118.2(14) . .
C026 C02A C04C 120.9(11) . .
C02W C02A C04C 120.8(13) . .
C031 C02C C01Y 123.4(12) 2_756 .
C01E C02D S003 113.5(9) 2_666 .
C030 C02D S003 124.1(13) 2_666 .
C030 C02D C01E 122.5(12) 2_666 2_666
C043 N02E C055 116.8(13) . .
C05O N02E C043 120.9(14) . .
C05O N02E C055 122.3(12) . .
C10 C9 C8 115.3(14) . .
C02Y C02G C01R 123.0(13) . .
C02Y C02G C04G 115.9(16) . .
C04G C02G C01R 121.0(18) . .
C20 C19 C18 120(2) . .
C20 C19 C24 117.6(15) . .
C24 C19 C18 121.8(16) . .
O00C C02I N00U 116.3(16) . 2_667
O00C C02I C03Y 123.9(12) . .
C03Y C02I N00U 119.8(15) . 2_667
O00B C02J N01N 122.3(14) . .
O00B C02J C01U 122.4(12) . .
N01N C02J C01U 115.3(12) . .
O00S C02K N010 119.7(16) . .
O00S C02K C03W 118.8(12) . .
N010 C02K C03W 121.3(12) . .
C2 C1 S1 117.0(11) . .
C17 C1 S1 128.9(14) . .
C17 C1 C2 114.1(14) . .
N00L C02M C040 112.0(12) . .
N00L C02M C04O 108.8(12) . .
C040 C02M C04O 114.1(12) . .
C3 C2 S2 135.2(16) . .
C3 C2 C1 110.2(17) . .
C1 C2 S2 114.6(9) . .
O00E C02P N00M 122.6(15) . .
O00E C02P C018 121.9(13) . .
N00M C02P C018 115.5(12) . .
C01K C02Q S003 129.8(11) . .
C02T C02Q S003 114.4(9) . .
C02T C02Q C01K 115.7(13) . .
C1 C17 C18 133.6(15) . 2_757
C1 C17 C26 107.5(14) . .
C26 C17 C18 118.8(12) . 2_757
O00F C02S N00H 119.7(12) . .
O00F C02S C01T 122.0(13) . .
N00H C02S C01T 118.3(11) . .
C01E C02T S005 132.8(13) 2_666 .
C02Q C02T S005 114.2(9) . .
C02Q C02T C01E 113.0(14) . 2_666
C7 C8 C9 121.9(13) . .
O00W C02V N00T 117.7(18) . .
O00W C02V C035 123.6(17) . .
C035 C02V N00T 118.7(13) . .
C02A C02W C03U 119.5(13) . 2_667
C03Q C02W C02A 119.6(16) 2_667 .
C03Q C02W C03U 120.9(13) 2_667 2_667
C3 C4 S1 117.1(11) . .
C3 C4 C5 124.1(13) . .
C5 C4 S1 118.9(14) . .
O00Q C02Y N010 117.3(19) . .
O00Q C02Y C02G 125.2(14) . .
C02G C02Y N010 117.5(12) . .
O00G C02Z N01Q 121.3(15) . .
O00G C02Z C030 115.3(15) . .
N01Q C02Z C030 123.4(14) . .
C01I C030 C02Z 115.6(12) . .
C02D C030 C01I 119.5(14) 2_666 .
C02D C030 C02Z 124.9(14) 2_666 .
C02C C031 C025 115.3(14) 2_756 .
C011 C033 C03N 119.9(12) . .
C011 C033 C045 121.3(11) . .
C03N C033 C045 118.9(12) . .
C037 C035 C02V 121.3(15) . .
C037 C035 C04A 120.4(17) . .
C04A C035 C02V 118.2(13) . .
N00U C036 C04W 104.5(14) . .
C051 C036 N00U 113.3(16) . .
C051 C036 C04W 117.3(16) . .
C01R C037 C035 119.2(15) . .
C01R C037 C03F 121.6(12) . .
C035 C037 C03F 119.1(17) . .
C30 C25 C24 117.8(14) 2_757 .
C26 C25 C30 126.8(17) 2_757 2_757
C26 C25 C24 115.4(16) 2_757 .
N00H C039 C03A 109.9(10) . .
N00H C039 C04F 109.7(10) . .
C03A C039 C04F 113.8(10) . .
C039 C03A C04B 107.1(11) . .
C11 C6 C7 120.8(14) . .
C11 C6 C5 121.6(13) . .
C5 C6 C7 117.5(15) . .
C03Y C03C C026 119.3(12) . .
C03Y C03C C04K 134.5(14) . .
C04K C03C C026 106.1(10) . .
C049 C03D S006 114.4(10) . .
C04Q C03D S006 121.2(13) . .
C04Q C03D C049 124.4(12) . .
O00D C03E N00L 121.3(14) . .
O00D C03E C01Y 119.0(14) . .
N00L C03E C01Y 119.7(11) . .
C037 C03F C04J 118.6(13) . .
C03T C03F C037 117.8(15) . .
C03T C03F C04J 123.6(14) . .
O00O C03G N00U 121.9(16) . .
O00O C03G C03J 120.5(14) . .
N00U C03G C03J 117.4(13) . .
O3 C15 N2 119.0(17) . .
O3 C15 C10 122.3(14) . .
N2 C15 C10 118.6(15) . .
O012 C03I N01Q 116.6(16) . .
O012 C03I C01S 123.8(14) . .
N01Q C03I C01S 119.5(13) . .
C03U C03J C03G 118.3(14) . .
C04V C03J C03G 121.6(13) . .
C04V C03J C03U 120.1(15) . .
C8 C7 C6 120.2(15) . .
C8 C7 C14 117.4(15) . .
C6 C7 C14 122.4(16) . .
C01T C03L C04Y 118.0(12) . .
C12 C16 N2 125.3(13) . .
O4 C16 N2 109.8(17) . .
O4 C16 C12 124.9(16) . .
C027 C03N C033 119.6(12) . .
C03O C03N C027 119.7(12) . .
C03O C03N C033 120.7(12) . .
C03N C03O C04P 120.8(13) . .
C03N C03O C04Y 119.8(14) . .
C04P C03O C04Y 119.4(14) . .
O1 C13 N1 122.2(17) . .
O1 C13 C5 116.0(17) . .
N1 C13 C5 121.7(18) . .
C02W C03Q C04N 119.4(14) 2_667 2_667
C04L C03Q C02W 123.4(16) . 2_667
C04L C03Q C04N 117.1(15) . 2_667
C049 C03R S004 133.1(10) . .
C04K C03R S004 113.5(9) . .
C04K C03R C049 113.4(13) . .
N1 C14 C7 119.3(15) . .
O2 C14 N1 116.6(19) . .
O2 C14 C7 124(2) . .
C01K C03T S005 113.6(9) . .
C03F C03T S005 123.8(13) . .
C03F C03T C01K 122.6(12) . .
C03J C03U C02W 115.0(13) . 2_667
C03Y C03U C02W 120.9(12) 2_667 2_667
C03Y C03U C03J 124.1(15) 2_667 .
C4 C5 C13 124.6(17) . .
C6 C5 C4 115.6(15) . .
C6 C5 C13 119.7(15) . .
C01K C03W C02K 124.9(12) . .
C01R C03W C01K 117.8(16) . .
C01R C03W C02K 117.2(14) . .
C049 C03X C043 118.4(13) . .
C04D C03X C043 117.8(12) . .
C04D C03X C049 123.7(14) . .
C03C C03Y C02I 121.2(13) . .
C03U C03Y C02I 117.5(12) 2_667 .
C03U C03Y C03C 121.2(14) 2_667 .
O5 C27 N3 117.4(16) . 2_757
O5 C27 C18 121.2(16) . 2_757
C18 C27 N3 121.4(17) 2_757 2_757
C02M C040 C04T 109.7(10) . .
C24 C23 C29 116.3(18) . .
C24 C23 C22 115.5(19) . .
C22 C23 C29 128.1(16) . .
C19 C20 C21 127.0(18) . .
C19 C20 C28 121(2) . .
C28 C20 C21 112(2) . .
O00P C043 N02E 117.8(16) . .
O00P C043 C03X 123.7(12) . .
N02E C043 C03X 118.6(14) . .
O00V C044 N01N 122.3(18) . .
O00V C044 C025 124.0(14) . .
C025 C044 N01N 113.7(15) . .
O00Z C045 N01A 120.2(13) . .
O00Z C045 C033 119.5(13) . .
N01A C045 C033 120.3(12) . .
C22 C21 C20 113.4(18) . .
C17 C18 C19 115.8(17) 2_757 .
C27 C18 C19 119.6(19) 2_757 .
C27 C18 C17 124.5(15) 2_757 2_757
C03R C049 C03D 109.1(11) . .
C03X C049 C03D 115.4(13) . .
C03X C049 C03R 135.4(15) . .
C04G C04A C035 121.3(13) . .
C03A C04B C04I 109.6(13) . .
O00I C04C N021 123.0(16) . .
O00I C04C C02A 119.5(13) . .
N021 C04C C02A 117.5(13) . .
C03X C04D C054 124.1(15) . .
C03X C04D C056 120.6(12) . .
C054 C04D C056 115.3(13) . .
C19 C24 C25 121.9(13) . .
C19 C24 C23 121.9(18) . .
C23 C24 C25 116.2(18) . .
C06O C04F C039 110.6(11) . .
C04A C04G C02G 117.2(16) . .
C04B C04I C05D 103.3(15) . .
C04B C04I C07L 134(2) . .
C05D C04I C07L 31.5(18) . .
N00T C04J C03F 123.6(17) . .
O01W C04J N00T 119.0(19) . .
O01W C04J C03F 117.4(13) . .
C03C C04K S006 130.8(10) . .
C03R C04K S006 114.2(9) . .
C03R C04K C03C 114.9(12) . .
C03Q C04L C04V 117.8(15) . .
C05H C04M C055 106.9(17) . .
N021 C04N C03Q 120.6(14) . 2_667
O9 C04N N021 116.6(17) . .
O9 C04N C03Q 122.9(14) . 2_667
C02M C04O C057 110.5(18) . .
O034 C04P N01A 116.8(15) . .
O034 C04P C03O 123.4(15) . .
C03O C04P N01A 119.7(14) . .
C03D C04Q C056 116.7(15) . .
C03D C04Q C06D 121.6(13) . .
C056 C04Q C06D 121.7(14) . .
O7 C29 C23 103(2) . .
N4 C29 O7 129.8(19) 2_757 .
N4 C29 C23 127(2) 2_757 .
C040 C04T C05J 109.3(11) . .
C17 C26 S2 112.2(10) . .
C25 C26 S2 121.5(15) 2_757 .
C25 C26 C17 126.3(15) 2_757 .
C04L C04V C03J 122.7(14) . .
C06P C04W C036 104(2) . .
C03O C04Y C03L 121.1(13) . .
O6 C28 N3 108(2) . .
O6 C28 C20 132(2) . .
C20 C28 N3 121(2) . .
C05J C050 C06W 131.1(15) . .
C036 C051 C05I 109.6(15) . .
C21 C22 C23 124.4(16) . .
C29 N4 C30 113(3) 2_757 .
C04D C054 C05O 118.9(14) . .
C05U C054 C04D 121.8(16) . .
C05U C054 C05O 119.2(14) . .
N02E C055 C04M 108.5(15) . .
N02E C055 C05P 108.3(15) . .
C05P C055 C04M 115.5(13) . .
C04Q C056 C04D 119.1(13) . .
C05X C056 C04D 121.6(13) . .
C05X C056 C04Q 119.2(16) . .
C04O C057 C05R 110.4(18) . .
N010 C058 C059 107.6(15) . .
N010 C058 C05E 128(2) . .
C059 C058 C05E 106.9(18) . .
C05C C059 C058 107.1(19) . .
C059 C05C C06Y 110(2) . 2_766
C07L C05D C04I 88(4) . .
C55 C05E C058 94(3) . .
C066 C05G C06J 104.6(16) . .
C04M C05H C05V 105.7(17) . .
C051 C05I C06S 110.4(15) . 1_465
C050 C05J C04T 109.4(12) . .
N00T C05K C066 108.6(17) . .
N00T C05K C07E 111.0(16) . .
C066 C05K C07E 112.0(15) . .
N00M C05L C071 127.3(17) . .
C07G C05L N00M 115(2) 2_666 .
C07G C05L C071 113.7(19) 2_666 .
C07G C05M C05T 115(2) . .
N02E C05O C054 119.2(14) . .
O04H C05O N02E 118.4(16) . .
O04H C05O C054 122.4(15) . .
C068 C05P C055 113.5(17) . .
C06I C05Q C06O 108.4(18) . .
C06V C05R C057 108.0(18) . .
C074 C05S C07O 128(3) . .
C07Q C05T C05M 110(2) . .
C054 C05U C05W 120.1(15) . .
C06G C05V C05H 108.8(17) . .
C05X C05W C05U 119.3(15) . .
C056 C05X C06T 118.2(14) . .
C05W C05X C056 121.9(15) . .
C05W C05X C06T 120.0(15) . .
C07O C05Z C075 124(2) . .
N3 C060 C06E 110.8(16) . .
N3 C060 C06H 115(2) . .
C06H C060 C06E 124(2) . .
C062 C061 C067 118.5(17) . .
C07H C062 C061 119(2) . .
C07M C063 C06L 157(6) . .
C08E C063 C06L 153(10) . .
C08E C063 C07M 49(7) . .
C05G C066 C05K 111.3(15) . .
C069 C067 C061 120.7(17) . .
C05P C068 C06M 113.5(18) . .
C067 C069 C06F 125.1(18) . .
C06Y C06B C35 146.8(18) . .
O048 C06D C04Q 120.4(14) . .
O048 C06D N7 125.2(18) . .
N7 C06D C04Q 114.3(12) . .
C06N C06E C060 123(2) . .
C060 C06H C08B 130(3) . .
C05Q C06I C08F 108(2) . .
C06X C06J C05G 103.4(17) 2_756 .
N2 C06L C07B 104.5(17) . .
C063 C06L N2 99(3) . .
C063 C06L C07B 157(4) . .
C07U C06M C068 116(2) . .
C07A C06N C06E 141(4) . .
C04F C06O C05Q 110.6(13) . .
C078 C06P C04W 108(2) . .
C072 C06S C05I 109.8(16) . 1_645
O05F C06T C05X 119.8(13) . .
O05F C06T N7 118.4(15) . .
N7 C06T C05X 121.6(12) . .
C08X C06V C05R 108.2(19) . .
C06J C06X C070 96(2) 2_756 .
C05C C06Y C06B 127.2(19) 2_766 .
C06U C070 C06X 122(2) . .
C07T C072 C06S 117.7(16) . .
C05S C074 C07D 125(4) . .
N01N C075 C05Z 97.5(15) . .
C39 C075 N01N 97(2) . .
C39 C075 C05Z 159(2) . .
C07R C076 C08N 128(2) . .
N01Q C077 C080 99(2) . .
N01Q C077 C088 107(2) . .
C088 C077 C080 148(3) . .
C06P C078 C089 111(2) . .
C06N C07A C08J 174(3) . .
C08I C07B C06L 113(3) . .
C07S C07E C05K 117(2) . .
C05M C07G C05L 119(3) . 2_666
C05D C07L C04I 60(4) . .
C05D C07L C08O 155(5) . .
C08O C07L C04I 107(2) . .
C08E C07M C063 30(7) . .
C08E C07M C50 128(7) . 2_757
C50 C07M C063 158(6) 2_757 .
C05Z C07O C05S 117(2) . .
C48 C07Q C05T 118(3) . .
C076 C07R C33 119(2) . .
C07E C07S C33 113(2) . .
C08G C07T C072 118.5(17) . .
C06M C07U C40 122(2) . .
C08D C07V C08I 138(3) . .
C07R C33 C07S 119(2) . .
C43 C080 C077 98(4) . .
C43 C081 C4AA 141(5) . .
C088 C086 C42 130(6) . .
C086 C088 C077 134(6) . .
C57 C089 C078 113(3) . .
C063 C08E C07M 101(10) . .
C08C C08F C06I 117(3) . .
C07B C08I C07V 119(3) . .
C08A C08J C07A 141(4) . .
C50 C08Q C88 111(3) . .
C06V C08X C63 112.6(19) . .
C05E C55 C89 90(3) . 2_766
C075 C39 C08P 130(3) . .
C54 C42 C086 113(4) . .
C42 C54 C46 145(4) . .
C56 C57 C089 113(3) . .
C07M C50 C08Q 117(4) 2_757 .
C07Q C48 C49 114(3) . .
C07Y C40 C07U 114(2) . .
C081 C43 C080 112(5) . .
C081 C4AA C64 89(4) . .
C52 C36 C32 149(5) . .
C36 C52 C41 154(5) . .
N021 C41 C52 99.0(15) . .
C53 C41 N021 109.2(18) . .
C53 C41 C52 145(2) . .
C36 C32 C38 164(3) . .
C45 C53 C41 119(2) . .
C53 C45 C31 109(2) . .
C06D N7 C34 112.8(16) . .
C06T N7 C06D 124.4(14) . .
C06T N7 C34 120.4(15) . .
N1 C37 C44 88(2) . .

loop_
_geom_bond_atom_site_label_1
_geom_bond_atom_site_label_2
_geom_bond_distance
_geom_bond_site_symmetry_2
S001 C015 1.750(10) .
S001 C019 1.760(12) .
S002 C011 1.742(10) .
S002 C024 1.732(12) .
S003 C02D 1.754(12) .
S003 C02Q 1.795(14) .
S004 C026 1.732(11) .
S004 C03R 1.717(14) .
S005 C02T 1.674(15) .
S005 C03T 1.749(13) .
S006 C03D 1.760(12) .
S006 C04K 1.756(14) .
S1 C1 1.771(16) .
S1 C4 1.791(13) .
S2 C2 1.619(18) .
S2 C26 1.789(15) .
O009 C01C 1.221(14) .
O00A C01X 1.226(14) .
O00B C02J 1.158(13) .
O00C C02I 1.236(17) .
O00D C03E 1.256(13) .
O00E C02P 1.224(14) .
O00F C02S 1.219(12) .
O00G C02Z 1.308(15) .
N00H C01C 1.421(13) .
N00H C02S 1.401(15) .
N00H C039 1.491(15) .
O00I C04C 1.221(15) .
O00J C028 1.219(14) .
C00K C98 0.56(5) .
N00L C01X 1.407(13) .
N00L C02M 1.472(16) .
N00L C03E 1.374(16) .
N00M C028 1.383(16) 2_666
N00M C02P 1.387(15) .
N00M C05L 1.53(2) .
O3 C15 1.238(16) .
O00O C03G 1.215(14) .
O00P C043 1.210(16) .
O00Q C02Y 1.261(16) .
O1 C13 1.261(18) .
O00S C02K 1.237(13) .
N00T C02V 1.50(2) .
N00T C04J 1.327(17) .
N00T C05K 1.52(2) .
N00U C02I 1.469(15) 2_667
N00U C036 1.554(17) .
N00U C03G 1.358(17) .
O00V C044 1.202(18) .
O00W C02V 1.203(15) .
N1 C13 1.36(2) .
N1 C14 1.44(2) .
N1 C37 1.77(3) .
C00Y C017 1.377(17) .
C00Y C01S 1.379(17) .
O00Z C045 1.254(14) .
N010 C02K 1.338(15) .
N010 C02Y 1.435(16) .
N010 C058 1.42(2) .
C011 C01Z 1.441(15) .
C011 C033 1.366(15) .
O012 C03I 1.233(15) .
C013 C015 1.430(15) .
C013 C01O 1.380(13) .
C013 C024 1.457(14) .
C014 C01E 1.472(16) .
C014 C01M 1.383(15) .
C014 C028 1.468(18) 2_666
C015 C01U 1.387(16) .
C3 C12 1.406(17) .
C3 C2 1.423(16) .
C3 C4 1.406(18) .
C017 C018 1.412(15) .
C018 C01M 1.436(16) .
C018 C02P 1.463(18) .
C019 C01Z 1.454(14) .
C019 C024 1.365(13) .
N01A C045 1.394(17) .
N01A C04P 1.430(18) .
C30 C25 1.45(2) 2_757
C30 N4 1.325(17) .
C30 O8 1.29(2) .
C01C C01G 1.464(17) .
N2 C15 1.386(17) .
N2 C16 1.44(2) .
N2 C06L 1.59(2) .
C01E C02D 1.431(17) 2_666
C01E C02T 1.450(14) 2_666
C12 C11 1.369(16) .
C12 C16 1.38(2) .
C01G C01Z 1.422(14) .
C01G C027 1.427(15) .
C11 C10 1.405(16) .
C11 C6 1.387(17) .
C01I C01M 1.411(16) .
C01I C01S 1.394(15) .
C01I C030 1.421(16) .
O2 C14 1.210(17) .
C01K C02Q 1.436(14) .
C01K C03T 1.423(17) .
C01K C03W 1.439(18) .
O4 C16 1.314(15) .
N01N C02J 1.379(16) .
N01N C044 1.498(18) .
N01N C075 1.70(2) .
C01O C01X 1.461(17) 2_756
C01O C022 1.390(16) 2_756
O5 C27 1.290(17) .
N01Q C02Z 1.327(18) .
N01Q C03I 1.364(17) .
N01Q C077 1.59(2) .
C01R C02G 1.43(2) .
C01R C037 1.388(19) .
C01R C03W 1.429(17) .
C01S C03I 1.435(18) .
C01T C027 1.446(15) .
C01T C02S 1.425(17) .
C01T C03L 1.355(17) .
C01U C01V 1.439(15) .
C01U C02J 1.492(17) .
C01V C022 1.411(17) 2_756
C01V C025 1.445(17) .
O01W C04J 1.264(18) .
C01X C01O 1.461(17) 2_756
C01Y C022 1.410(15) .
C01Y C02C 1.436(18) .
C01Y C03E 1.495(18) .
N021 C04C 1.357(17) .
N021 C04N 1.428(18) .
N021 C41 1.59(2) .
C022 C01O 1.390(16) 2_756
C022 C01V 1.411(17) 2_756
C10 C9 1.389(16) .
C10 C15 1.469(19) .
C025 C031 1.394(16) .
C025 C044 1.47(2) .
C026 C02A 1.396(17) .
C026 C03C 1.461(17) .
C027 C03N 1.409(16) .
C028 N00M 1.383(16) 2_666
C028 C014 1.468(18) 2_666
N3 C27 1.378(18) 2_757
N3 C28 1.50(2) .
N3 C060 1.52(2) .
C02A C02W 1.422(16) .
C02A C04C 1.491(19) .
C02C C031 1.397(19) 2_756
C02D C01E 1.431(17) 2_666
C02D C030 1.346(15) 2_666
N02E C043 1.433(16) .
N02E C055 1.531(18) .
N02E C05O 1.409(18) .
C9 C8 1.442(19) .
C02G C02Y 1.40(2) .
C02G C04G 1.413(18) .
C19 C20 1.34(2) .
C19 C18 1.457(19) .
C19 C24 1.41(2) .
C02I N00U 1.469(15) 2_667
C02I C03Y 1.423(19) .
C02K C03W 1.49(2) .
C1 C2 1.43(2) .
C1 C17 1.428(17) .
C02M C040 1.519(17) .
C02M C04O 1.53(2) .
O6 C28 1.33(2) .
C02Q C02T 1.342(17) .
C17 C18 1.45(2) 2_757
C17 C26 1.443(19) .
C02T C01E 1.450(14) 2_666
C8 C7 1.355(18) .
C02V C035 1.44(2) .
C02W C03Q 1.399(18) 2_667
C02W C03U 1.445(19) 2_667
C4 C5 1.421(18) .
C02Z C030 1.464(18) .
C030 C02D 1.346(15) 2_666
C031 C02C 1.397(19) 2_756
O7 C29 1.32(2) .
C033 C03N 1.404(15) .
C033 C045 1.450(16) .
O034 C04P 1.264(17) .
C035 C037 1.400(17) .
C035 C04A 1.421(19) .
C036 C04W 1.58(3) .
C036 C051 1.46(2) .
C037 C03F 1.442(19) .
C25 C30 1.45(2) 2_757
C25 C24 1.46(2) .
C25 C26 1.349(17) 2_757
C039 C03A 1.533(17) .
C039 C04F 1.573(15) .
C03A C04B 1.554(18) .
C6 C7 1.420(17) .
C6 C5 1.417(19) .
C03C C03Y 1.367(15) .
C03C C04K 1.450(15) .
C03D C049 1.442(18) .
C03D C04Q 1.395(18) .
C03F C03T 1.370(16) .
C03F C04J 1.47(2) .
C03G C03J 1.474(19) .
C03J C03U 1.442(16) .
C03J C04V 1.422(19) .
C7 C14 1.45(2) .
C03L C04Y 1.44(2) .
C03N C03O 1.386(17) .
C03O C04P 1.411(19) .
C03O C04Y 1.422(18) .
C13 C5 1.50(2) .
C03Q C02W 1.399(18) 2_667
C03Q C04L 1.353(17) .
C03Q C04N 1.43(2) 2_667
C03R C049 1.436(16) .
C03R C04K 1.391(15) .
C03U C02W 1.445(19) 2_667
C03U C03Y 1.366(17) 2_667
C03X C043 1.50(2) .
C03X C049 1.391(15) .
C03X C04D 1.335(17) .
C03Y C03U 1.366(17) 2_667
C27 N3 1.378(18) 2_757
C27 C18 1.36(2) 2_757
C040 C04T 1.557(17) .
C23 C24 1.443(19) .
C23 C29 1.54(2) .
C23 C22 1.46(2) .
C20 C21 1.46(2) .
C20 C28 1.35(3) .
C21 C22 1.39(2) .
C18 C17 1.45(2) 2_757
C18 C27 1.36(2) 2_757
O048 C06D 1.185(14) .
C04A C04G 1.42(2) .
C04B C04I 1.625(19) .
C04D C054 1.430(17) .
C04D C056 1.455(19) .
C04F C06O 1.50(2) .
O04H C05O 1.255(16) .
C04I C05D 1.68(4) .
C04I C07L 1.93(5) .
C04L C04V 1.37(2) .
C04M C055 1.56(2) .
C04M C05H 1.55(2) .
C04N C03Q 1.43(2) 2_667
C04N O9 1.276(17) .
C04O C057 1.54(2) .
C04Q C056 1.421(17) .
C04Q C06D 1.49(2) .
C29 N4 1.32(3) 2_757
C04T C05J 1.568(18) .
C26 C25 1.349(17) 2_757
C04W C06P 1.52(3) .
C050 C05J 1.53(2) .
C050 C06W 1.97(4) .
C051 C05I 1.59(2) .
N4 C29 1.32(3) 2_757
C054 C05O 1.44(2) .
C054 C05U 1.42(2) .
C055 C05P 1.55(2) .
C056 C05X 1.413(19) .
C057 C05R 1.59(3) .
C058 C059 1.64(3) .
C058 C05E 1.66(3) .
C059 C05C 1.52(3) .
C05C C06Y 1.68(3) 2_766
C05D C07L 1.01(6) .
C05E C55 1.60(4) .
O05F C06T 1.271(16) .
C05G C066 1.50(2) .
C05G C06J 1.66(2) .
C05H C05V 1.62(2) .
C05I C06S 1.60(2) 1_465
C05K C066 1.53(2) .
C05K C07E 1.56(2) .
C05L C071 1.97(4) .
C05L C07G 1.43(3) 2_666
C05M C05T 1.64(3) .
C05M C07G 1.38(3) .
C05P C068 1.51(3) .
C05Q C06I 1.47(3) .
C05Q C06O 1.61(2) .
C05R C06V 1.55(3) .
C05S C074 1.39(3) .
C05S C07O 1.70(4) .
C05T C07Q 1.57(3) .
C05U C05W 1.43(2) .
C05V C06G 1.59(2) .
C05W C05X 1.36(2) .
C05X C06T 1.4260(10) .
C05Z C075 1.89(3) .
C05Z C07O 1.47(4) .
C060 C06E 1.66(3) .
C060 C06H 1.51(3) .
C061 C062 1.48(3) .
C061 C067 1.53(2) .
C062 C07H 1.42(3) .
C063 C06L 1.57(6) .
C063 C07M 1.52(6) .
C063 C08E 0.78(13) .
C067 C069 1.48(2) .
C068 C06M 1.56(3) .
C069 C06F 1.59(3) .
C06B C06Y 1.70(3) .
C06B C35 1.95(3) .
C06D N7 1.387(17) .
C06E C06N 1.65(3) .
C06H C08B 1.65(4) .
C06I C08F 1.64(3) .
C06J C06X 1.57(3) 2_756
C06L C07B 1.71(3) .
C06M C07U 1.38(3) .
C06N C07A 1.65(5) .
C06P C078 1.51(3) .
C06S C05I 1.60(2) 1_645
C06S C072 1.57(2) .
C06T N7 1.357(16) .
C06U C070 1.43(4) .
C06V C08X 1.42(2) .
C06X C06J 1.57(3) 2_756
C06X C070 1.78(3) .
C06Y C05C 1.68(3) 2_766
C072 C07T 1.54(2) .
C074 C07D 1.42(4) .
C075 C39 1.62(5) .
C076 C07R 1.40(3) .
C076 C08N 1.55(4) .
C077 C080 1.60(5) .
C077 C088 1.61(4) .
C078 C089 1.64(3) .
C07A C08J 1.91(5) .
C07B C08I 1.39(3) .
C07E C07S 1.32(2) .
C07G C05L 1.43(3) 2_666
C07L C08O 1.41(6) .
C07M C08E 1.17(6) .
C07M C50 1.17(6) 2_757
C07Q C48 1.23(3) .
C07R C33 1.47(3) .
C07S C33 1.66(3) .
C07T C08G 1.41(2) .
C07U C40 1.50(2) .
C07V C08D 1.43(3) .
C07V C08I 1.49(3) .
C07Y C40 1.49(3) .
C080 C43 1.42(5) .
C081 C43 1.31(5) .
C081 C4AA 1.46(6) .
C086 C088 1.11(5) .
C086 C42 1.45(5) .
C089 C57 1.47(3) .
C08A C08J 1.54(5) .
C08C C08F 1.32(3) .
C08P C39 1.66(3) .
C08Q C50 1.47(6) .
C08Q C88 1.81(5) .
C08X C63 1.68(3) .
C55 C89 2.01(5) 2_766
C42 C54 1.28(4) .
C46 C54 1.77(4) .
C56 C57 1.34(3) .
C50 C07M 1.17(6) 2_757
C48 C49 1.49(3) .
C89 C55 2.01(5) 2_766
C64 C4AA 1.70(5) .
C36 C52 1.10(5) .
C36 C32 1.55(4) .
C38 C32 1.5861(11) .
C52 C41 1.79(4) .
C41 C53 1.5712(10) .
C53 C45 1.50(3) .
C47 C66 1.24(6) .
C31 C45 1.77(4) .
N7 C34 1.6451(10) .
C44 C37 2.06(4) .

loop_
_geom_torsion_atom_site_label_1
_geom_torsion_atom_site_label_2
_geom_torsion_atom_site_label_3
_geom_torsion_atom_site_label_4
_geom_torsion
_geom_torsion_site_symmetry_1
_geom_torsion_site_symmetry_4
S001 C015 C01U C01V 178.9(8) . .
S001 C015 C01U C02J -1.3(15) . .
S001 C019 C01Z C011 -179.2(8) . .
S001 C019 C01Z C01G 5.9(18) . .
S001 C019 C024 S002 177.9(5) . .
S001 C019 C024 C013 -3.0(12) . .
S002 C011 C01Z C019 0.3(11) . .
S002 C011 C01Z C01G 176.0(8) . .
S002 C011 C033 C03N -173.2(9) . .
S002 C011 C033 C045 6.7(17) . .
S003 C02Q C02T S005 178.9(5) . .
S003 C02Q C02T C01E -1.8(12) . 2_666
S004 C026 C02A C02W 179.8(9) . .
S004 C026 C02A C04C -0.7(17) . .
S004 C026 C03C C03Y 180.0(9) . .
S004 C026 C03C C04K -0.4(12) . .
S004 C03R C049 C03D 178.8(10) . .
S004 C03R C049 C03X 3(2) . .
S004 C03R C04K S006 -179.5(6) . .
S004 C03R C04K C03C -2.9(14) . .
S006 C03D C049 C03R 0.5(15) . .
S006 C03D C049 C03X 177.2(10) . .
S006 C03D C04Q C056 -177.5(11) . .
S006 C03D C04Q C06D 4(2) . .
S1 C1 C2 S2 -179.5(5) . .
S1 C1 C2 C3 2.0(13) . .
S1 C1 C17 C18 -4(2) . 2_757
S1 C1 C17 C26 179.5(9) . .
S1 C4 C5 C6 178.7(8) . .
S1 C4 C5 C13 -1.5(15) . .
O009 C01C C01G C01Z -5.6(18) . .
O009 C01C C01G C027 169.7(11) . .
O00C C02I C03Y C03C 2(2) . .
O00C C02I C03Y C03U -178.7(12) . 2_667
O00G C02Z C030 C01I 179.0(10) . .
O00G C02Z C030 C02D -0.2(17) . 2_666
N00H C01C C01G C01Z 174.7(10) . .
N00H C01C C01G C027 -10.1(15) . .
N00H C039 C03A C04B -167.5(9) . .
N00H C039 C04F C06O 56.1(17) . .
N00L C02M C040 C04T -57.3(16) . .
N00L C02M C04O C057 167.8(14) . .
O00O C03G C03J C03U -176.7(12) . .
O00O C03G C03J C04V 5(2) . .
O1 C13 C5 C4 -1.3(18) . .
O1 C13 C5 C6 178.5(11) . .
O00S C02K C03W C01K 4.1(19) . .
O00S C02K C03W C01R -176.1(11) . .
N00T C02V C035 C037 -3.9(19) . .
N00T C02V C035 C04A 178.1(11) . .
N00T C05K C066 C05G -57(2) . .
N00T C05K C07E C07S 60(3) . .
N00U C02I C03Y C03C -178.7(10) 2_667 .
N00U C02I C03Y C03U 0.3(18) 2_667 2_667
N00U C036 C04W C06P 168.4(17) . .
N00U C036 C051 C05I -56(2) . .
N00U C03G C03J C03U -2.2(19) . .
N00U C03G C03J C04V 179.5(12) . .
O00W C02V C035 C037 175.9(12) . .
O00W C02V C035 C04A -2(2) . .
N1 C13 C5 C4 179.3(11) . .
N1 C13 C5 C6 -0.9(18) . .
C00Y C017 C018 C01M 0.5(15) . .
C00Y C017 C018 C02P 175.2(10) . .
C00Y C01S C03I O012 -1.2(19) . .
C00Y C01S C03I N01Q 176.9(11) . .
N010 C02K C03W C01K 179.6(11) . .
N010 C02K C03W C01R -0.6(17) . .
N010 C058 C059 C05C -164.1(17) . .
N010 C058 C05E C55 41(3) . .
C011 S002 C024 C013 -176.5(10) . .
C011 S002 C024 C019 2.4(8) . .
C011 C033 C03N C027 -3.4(18) . .
C011 C033 C03N C03O 177.5(12) . .
C011 C033 C045 O00Z 0(2) . .
C011 C033 C045 N01A 176.9(12) . .
C013 C015 C01U C01V -0.2(16) . .
C013 C015 C01U C02J 179.6(10) . .
C015 S001 C019 C01Z -176.9(10) . .
C015 S001 C019 C024 2.4(8) . .
C015 C013 C01O C01X 178.4(10) . 2_756
C015 C013 C01O C022 1.7(15) . 2_756
C015 C013 C024 S002 -179.1(8) . .
C015 C013 C024 C019 1.9(12) . .
C015 C01U C01V C022 -1.0(16) . 2_756
C015 C01U C01V C025 -178.7(10) . .
C015 C01U C02J O00B 1.1(19) . .
C015 C01U C02J N01N 179.6(11) . .
C3 C12 C11 C10 179.2(10) . .
C3 C12 C11 C6 -0.7(16) . .
C3 C12 C16 N2 173.9(11) . .
C3 C12 C16 O4 -3(2) . .
C3 C4 C5 C6 -1.3(16) . .
C3 C4 C5 C13 178.5(11) . .
C017 C00Y C01S C01I 2.8(17) . .
C017 C00Y C01S C03I 180.0(10) . .
C017 C018 C01M C014 -179.4(9) . .
C017 C018 C01M C01I 0.3(14) . .
C017 C018 C02P O00E 3.3(17) . .
C017 C018 C02P N00M -177.1(10) . .
C019 S001 C015 C013 -1.3(8) . .
C019 S001 C015 C01U 179.5(10) . .
C30 C25 C24 C19 179.1(13) 2_757 .
C30 C25 C24 C23 1.4(17) 2_757 .
C01C N00H C02S O00F -174.5(11) . .
C01C N00H C02S C01T 5.2(17) . .
C01C N00H C039 C03A 120.8(11) . .
C01C N00H C039 C04F -113.4(11) . .
C01C C01G C01Z C011 173.6(10) . .
C01C C01G C01Z C019 -12.0(18) . .
C01C C01G C027 C01T 8.6(16) . .
C01C C01G C027 C03N -171.7(11) . .
N2 C06L C07B C08I 164(3) . .
C01E C014 C01M C018 178.1(9) . .
C01E C014 C01M C01I -1.6(15) . .
C12 C3 C2 S2 0(2) . .
C12 C3 C2 C1 178.3(11) . .
C12 C3 C4 S1 -179.7(8) . .
C12 C3 C4 C5 0.3(16) . .
C12 C11 C10 C9 -178.5(10) . .
C12 C11 C10 C15 4.6(16) . .
C12 C11 C6 C7 177.6(10) . .
C12 C11 C6 C5 -0.5(16) . .
C01G C027 C03N C033 -1.2(18) . .
C01G C027 C03N C03O 177.9(11) . .
C11 C12 C16 N2 -7.2(18) . .
C11 C12 C16 O4 175.6(11) . .
C11 C10 C9 C8 -0.3(16) . .
C11 C10 C15 O3 177.1(11) . .
C11 C10 C15 N2 -3.1(16) . .
C11 C6 C7 C8 2.2(17) . .
C11 C6 C7 C14 179.5(11) . .
C11 C6 C5 C4 1.4(16) . .
C11 C6 C5 C13 -178.4(10) . .
C01I C01S C03I O012 176.0(12) . .
C01I C01S C03I N01Q -5.9(18) . .
C01K C02Q C02T S005 0.2(12) . .
C01K C02Q C02T C01E 179.5(8) . 2_666
C01M C014 C01E C02D 2.0(14) . 2_666
C01M C014 C01E C02T -178.2(10) . 2_666
C01M C018 C02P O00E 177.8(10) . .
C01M C018 C02P N00M -2.6(16) . .
C01M C01I C01S C00Y -1.9(16) . .
C01M C01I C01S C03I -179.1(10) . .
C01M C01I C030 C02D 2.9(15) . 2_666
C01M C01I C030 C02Z -176.4(10) . .
N01N C075 C39 C08P -170(3) . .
C01O C013 C015 S001 -179.3(8) . .
C01O C013 C015 C01U -0.1(16) . .
C01O C013 C024 S002 0.0(18) . .
C01O C013 C024 C019 -179.0(11) . .
N01Q C02Z C030 C01I -3.5(17) . .
N01Q C02Z C030 C02D 177.2(11) . 2_666
N01Q C077 C080 C43 152(3) . .
N01Q C077 C088 C086 -32(8) . .
C01R C02G C02Y O00Q -174.6(12) . .
C01R C02G C02Y N010 4(2) . .
C01R C02G C04G C04A -0.2(19) . .
C01R C037 C03F C03T -1.0(17) . .
C01R C037 C03F C04J 179.5(12) . .
C01S C00Y C017 C018 -2.1(16) . .
C01S C01I C01M C014 -179.9(9) . .
C01S C01I C01M C018 0.4(15) . .
C01S C01I C030 C02D -178.0(10) . 2_666
C01S C01I C030 C02Z 2.7(15) . .
C01T C027 C03N C033 178.5(11) . .
C01T C027 C03N C03O -2.4(18) . .
C01T C03L C04Y C03O 1(2) . .
C01U C01V C025 C031 178.5(11) . .
C01U C01V C025 C044 -5.5(18) . .
C01V C01U C02J O00B -179.1(12) . .
C01V C01U C02J N01N -0.6(17) . .
C01V C025 C031 C02C -0.5(18) . 2_756
C01V C025 C044 O00V -173.0(14) . .
C01V C025 C044 N01N 7.9(19) . .
C01X N00L C02M C040 123.0(11) . .
C01X N00L C02M C04O -109.9(14) . .
C01X N00L C03E O00D 178.2(10) . .
C01X N00L C03E C01Y -0.7(16) . .
C01Z C011 C033 C03N 5.3(17) . .
C01Z C011 C033 C045 -174.7(11) . .
C01Z C019 C024 S002 -2.7(12) . .
C01Z C019 C024 C013 176.4(9) . .
C01Z C01G C027 C01T -176.0(10) . .
C01Z C01G C027 C03N 3.7(16) . .
N021 C41 C53 C45 -155.3(17) . .
C022 C01V C025 C031 0.9(18) 2_756 .
C022 C01V C025 C044 176.8(12) 2_756 .
C022 C01Y C02C C031 1.6(18) . 2_756
C022 C01Y C03E O00D -178.1(10) . .
C022 C01Y C03E N00L 0.9(16) . .
C10 C11 C6 C7 -2.3(15) . .
C10 C11 C6 C5 179.6(10) . .
C10 C9 C8 C7 0.1(16) . .
C024 S002 C011 C01Z -1.5(8) . .
C024 S002 C011 C033 177.2(10) . .
C024 C013 C015 S001 0.0(11) . .
C024 C013 C015 C01U 179.1(10) . .
C024 C013 C01O C01X -0.6(18) . 2_756
C024 C013 C01O C022 -177.3(11) . 2_756
C024 C019 C01Z C011 1.5(13) . .
C024 C019 C01Z C01G -173.4(11) . .
C026 S004 C03R C049 -176.8(13) . .
C026 S004 C03R C04K 2.1(10) . .
C026 C02A C02W C03Q -179.4(12) . 2_667
C026 C02A C02W C03U -0.3(18) . 2_667
C026 C02A C04C O00I -1(2) . .
C026 C02A C04C N021 179.9(12) . .
C026 C03C C03Y C02I 179.7(11) . .
C026 C03C C03Y C03U 0.6(18) . 2_667
C026 C03C C04K S006 177.9(9) . .
C026 C03C C04K C03R 2.0(14) . .
C027 C01G C01Z C011 -1.8(15) . .
C027 C01G C01Z C019 172.7(11) . .
C027 C01T C02S O00F 172.9(11) . .
C027 C01T C02S N00H -6.8(18) . .
C027 C01T C03L C04Y -1(2) . .
C027 C03N C03O C04P -176.0(14) . .
C027 C03N C03O C04Y 3(2) . .
C028 N00M C02P O00E 173.2(12) 2_666 .
C028 N00M C02P C018 -6.4(17) 2_666 .
C028 N00M C05L C071 94.6(18) 2_666 .
C028 N00M C05L C07G -110.0(19) 2_666 2_666
C028 C014 C01E C02D -179.0(10) 2_666 2_666
C028 C014 C01E C02T 0.8(17) 2_666 2_666
C028 C014 C01M C018 -0.9(15) 2_666 .
C028 C014 C01M C01I 179.3(10) 2_666 .
N3 C060 C06E C06N -155.8(18) . .
N3 C060 C06H C08B 46(3) . .
C02A C026 C03C C03Y -0.7(17) . .
C02A C026 C03C C04K 178.9(10) . .
C02C C01Y C022 C01O 179.9(10) . 2_756
C02C C01Y C022 C01V -1.8(16) . 2_756
C02C C01Y C03E O00D 2.6(16) . .
C02C C01Y C03E N00L -178.5(10) . .
C02D S003 C02Q C01K -179.8(10) . .
C02D S003 C02Q C02T 1.7(8) . .
N02E C055 C05P C068 54(2) . .
C9 C10 C15 O3 -0.1(17) . .
C9 C10 C15 N2 179.7(10) . .
C9 C8 C7 C6 -1.0(18) . .
C9 C8 C7 C14 -178.5(11) . .
C02G C01R C037 C035 -1.7(18) . .
C02G C01R C037 C03F -179.6(10) . .
C02G C01R C03W C01K 179.6(10) . .
C02G C01R C03W C02K -0.2(16) . .
C19 C20 C21 C22 -1(3) . .
C19 C20 C28 N3 0(3) . .
C19 C20 C28 O6 176.6(18) . .
C02I N00U C036 C04W -111.1(15) 2_667 .
C02I N00U C036 C051 120.1(14) 2_667 .
C02I N00U C03G O00O 177.6(12) 2_667 .
C02I N00U C03G C03J 3.3(18) 2_667 .
C02J N01N C044 O00V 173.7(15) . .
C02J N01N C044 C025 -7(2) . .
C02J N01N C075 C05Z -68.1(19) . .
C02J N01N C075 C39 96(2) . .
C02J C01U C01V C022 179.2(11) . 2_756
C02J C01U C01V C025 1.6(17) . .
C02K N010 C02Y O00Q 173.9(12) . .
C02K N010 C02Y C02G -4.7(19) . .
C02K N010 C058 C059 120.7(15) . .
C02K N010 C058 C05E -110.0(19) . .
C1 S1 C4 C3 1.0(9) . .
C1 S1 C4 C5 -179.0(9) . .
C1 C17 C26 S2 -0.8(12) . .
C1 C17 C26 C25 178.9(11) . 2_757
C02M N00L C01X O00A -2.8(15) . .
C02M N00L C01X C01O 174.1(10) . 2_756
C02M N00L C03E O00D 3.5(17) . .
C02M N00L C03E C01Y -175.5(10) . .
C02M C040 C04T C05J -166.7(14) . .
C02M C04O C057 C05R -159.1(16) . .
C2 S2 C26 C17 0.4(9) . .
C2 S2 C26 C25 -179.3(11) . 2_757
C2 C3 C12 C11 -178.7(11) . .
C2 C3 C12 C16 0(2) . .
C2 C3 C4 S1 -0.1(12) . .
C2 C3 C4 C5 179.9(10) . .
C2 C1 C17 C18 177.4(12) . 2_757
C2 C1 C17 C26 0.9(14) . .
C02P N00M C05L C071 -83.2(19) . .
C02P N00M C05L C07G 72(2) . 2_666
C02P C018 C01M C014 6.0(15) . .
C02P C018 C01M C01I -174.2(10) . .
C02Q S003 C02D C01E -1.1(8) . 2_666
C02Q S003 C02D C030 179.6(10) . 2_666
C02Q C01K C03T S005 0.8(11) . .
C02Q C01K C03T C03F -179.7(10) . .
C02Q C01K C03W C01R 178.8(11) . .
C02Q C01K C03W C02K -1(2) . .
C17 C1 C2 S2 -0.7(13) . .
C17 C1 C2 C3 -179.2(9) . .
C02S N00H C01C O009 -176.7(11) . .
C02S N00H C01C C01G 3.1(16) . .
C02S N00H C039 C03A -64.7(13) . .
C02S N00H C039 C04F 61.1(14) . .
C02S C01T C027 C01G -0.1(17) . .
C02S C01T C027 C03N -179.7(12) . .
C02S C01T C03L C04Y -179.5(13) . .
C02T S005 C03T C01K -0.6(9) . .
C02T S005 C03T C03F 179.9(10) . .
C8 C7 C14 N1 175.9(11) . .
C8 C7 C14 O2 -4(2) . .
C02V N00T C04J O01W 176.8(12) . .
C02V N00T C04J C03F -4.0(19) . .
C02V N00T C05K C066 -65.0(19) . .
C02V N00T C05K C07E 58.5(19) . .
C02V C035 C037 C01R -177.6(12) . .
C02V C035 C037 C03F 0.4(18) . .
C02V C035 C04A C04G 179.1(12) . .
C02W C02A C04C O00I 178.6(12) . .
C02W C02A C04C N021 -0.7(19) . .
C02W C03Q C04L C04V 4(2) 2_667 .
C4 S1 C1 C2 -1.7(9) . .
C4 S1 C1 C17 179.7(11) . .
C4 C3 C12 C11 0.7(16) . .
C4 C3 C12 C16 179.6(11) . .
C4 C3 C2 S2 -179.2(10) . .
C4 C3 C2 C1 -1.1(13) . .
C02Y N010 C02K O00S 178.6(12) . .
C02Y N010 C02K C03W 3.1(18) . .
C02Y N010 C058 C059 -61.8(18) . .
C02Y N010 C058 C05E 67(2) . .
C02Y C02G C04G C04A -177.5(12) . .
C02Z N01Q C03I O012 -176.5(12) . .
C02Z N01Q C03I C01S 5.2(19) . .
C02Z N01Q C077 C080 72(2) . .
C02Z N01Q C077 C088 -90(2) . .
C030 C01I C01M C014 -0.8(15) . .
C030 C01I C01M C018 179.5(9) . .
C030 C01I C01S C00Y 179.0(10) . .
C030 C01I C01S C03I 1.8(16) . .
C031 C025 C044 O00V 3(2) . .
C031 C025 C044 N01N -175.9(11) . .
C033 C011 C01Z C019 -178.4(10) . .
C033 C011 C01Z C01G -2.7(16) . .
C033 C03N C03O C04P 3(2) . .
C033 C03N C03O C04Y -178.3(13) . .
C035 C037 C03F C03T -178.9(11) . .
C035 C037 C03F C04J 1.5(17) . .
C035 C04A C04G C02G -1.1(19) . .
C036 N00U C03G O00O 0(2) . .
C036 N00U C03G C03J -174.2(11) . .
C036 C04W C06P C078 -165(2) . .
C036 C051 C05I C06S -170(2) . 1_465
C037 C01R C02G C02Y 178.7(13) . .
C037 C01R C02G C04G 1.6(18) . .
C037 C01R C03W C01K -0.7(17) . .
C037 C01R C03W C02K 179.5(11) . .
C037 C035 C04A C04G 1.1(19) . .
C037 C03F C03T S005 -179.2(8) . .
C037 C03F C03T C01K 1.3(17) . .
C037 C03F C04J N00T 0.4(19) . .
C037 C03F C04J O01W 179.6(12) . .
C25 C30 N4 C29 1(3) 2_757 2_757
C039 N00H C01C O009 -2.3(16) . .
C039 N00H C01C C01G 177.4(9) . .
C039 N00H C02S O00F 11.4(18) . .
C039 N00H C02S C01T -168.9(11) . .
C039 C03A C04B C04I 164.9(9) . .
C039 C04F C06O C05Q 177.6(16) . .
C03A C039 C04F C06O 179.6(15) . .
C03A C04B C04I C05D 169.9(17) . .
C03A C04B C04I C07L 179.6(13) . .
C6 C11 C10 C9 1.4(16) . .
C6 C11 C10 C15 -175.5(10) . .
C6 C7 C14 N1 -1.5(19) . .
C6 C7 C14 O2 178.1(13) . .
C03C C026 C02A C02W 0.5(17) . .
C03C C026 C02A C04C 180.0(11) . .
C03D S006 C04K C03C -175.5(12) . .
C03D S006 C04K C03R 0.5(10) . .
C03D C04Q C056 C04D 2(2) . .
C03D C04Q C056 C05X 178.4(15) . .
C03D C04Q C06D O048 -2(3) . .
C03D C04Q C06D N7 -177.4(15) . .
C03E N00L C01X O00A -177.6(10) . .
C03E N00L C01X C01O -0.8(16) . 2_756
C03E N00L C02M C040 -62.2(14) . .
C03E N00L C02M C04O 64.9(16) . .
C03E C01Y C022 C01O 0.5(16) . 2_756
C03E C01Y C022 C01V 178.9(10) . 2_756
C03E C01Y C02C C031 -179.1(11) . 2_756
C03G N00U C036 C04W 66.5(17) . .
C03G N00U C036 C051 -62.4(18) . .
C03G C03J C03U C02W -178.3(11) . 2_667
C03G C03J C03U C03Y -0.1(19) . 2_667
C03G C03J C04V C04L -178.6(14) . .
C15 N2 C16 C12 8.6(19) . .
C15 N2 C16 O4 -173.9(11) . .
C15 N2 C06L C063 89(3) . .
C15 N2 C06L C07B -91.2(19) . .
C15 C10 C9 C8 176.7(10) . .
C03I N01Q C02Z O00G 176.8(12) . .
C03I N01Q C02Z C030 -1(2) . .
C03I N01Q C077 C080 -110(2) . .
C03I N01Q C077 C088 88(3) . .
C7 C6 C5 C4 -176.7(10) . .
C7 C6 C5 C13 3.5(16) . .
C03L C01T C027 C01G -178.9(12) . .
C03L C01T C027 C03N 1.4(18) . .
C03L C01T C02S O00F -8(2) . .
C03L C01T C02S N00H 172.1(12) . .
C16 N2 C15 O3 176.9(11) . .
C16 N2 C15 C10 -3.0(16) . .
C16 N2 C06L C063 -94(3) . .
C16 N2 C06L C07B 85(2) . .
C16 C12 C11 C10 0.4(16) . .
C16 C12 C11 C6 -179.5(11) . .
C03N C033 C045 O00Z 180.0(12) . .
C03N C033 C045 N01A -3(2) . .
C03N C03O C04P N01A 2(2) . .
C03N C03O C04P O034 179.1(17) . .
C03N C03O C04Y C03L -2(2) . .
C13 N1 C14 O2 -175.6(12) . .
C13 N1 C14 C7 4.1(19) . .
C13 N1 C37 C44 91.1(15) . .
C03Q C04L C04V C03J -5(2) . .
C03R S004 C026 C02A 179.7(11) . .
C03R S004 C026 C03C -0.9(9) . .
C14 N1 C13 O1 177.7(13) . .
C14 N1 C13 C5 -2.9(19) . .
C14 N1 C37 C44 -103.4(15) . .
C03T S005 C02T C01E -178.9(10) . 2_666
C03T S005 C02T C02Q 0.2(9) . .
C03T C01K C02Q S003 -179.1(8) . .
C03T C01K C02Q C02T -0.6(13) . .
C03T C01K C03W C01R 1.1(16) . .
C03T C01K C03W C02K -179.2(11) . .
C03T C03F C04J N00T -179.1(12) . .
C03T C03F C04J O01W 0(2) . .
C03U C03J C04V C04L 3(2) . .
C5 C6 C7 C8 -179.7(11) . .
C5 C6 C7 C14 -2.3(17) . .
C03W C01K C02Q S003 3.0(18) . .
C03W C01K C02Q C02T -178.6(11) . .
C03W C01K C03T S005 179.1(8) . .
C03W C01K C03T C03F -1.4(17) . .
C03W C01R C02G C02Y -1.6(19) . .
C03W C01R C02G C04G -178.7(11) . .
C03W C01R C037 C035 178.6(10) . .
C03W C01R C037 C03F 0.7(18) . .
C03X C04D C054 C05O -2(2) . .
C03X C04D C054 C05U -178.8(16) . .
C03X C04D C056 C04Q -4(2) . .
C03X C04D C056 C05X -179.9(15) . .
C03Y C03C C04K S006 -3(2) . .
C03Y C03C C04K C03R -178.4(13) . .
C27 N3 C28 O6 -176.4(14) 2_757 .
C27 N3 C28 C20 1(2) 2_757 .
C27 N3 C060 C06E 108.9(16) 2_757 .
C27 N3 C060 C06H -105(2) 2_757 .
C040 C02M C04O C057 -66(2) . .
C040 C04T C05J C050 -176.7(15) . .
C20 C19 C18 C17 -177.8(13) . 2_757
C20 C19 C18 C27 4(2) . 2_757
C20 C19 C24 C25 176.3(13) . .
C20 C19 C24 C23 -6(2) . .
C20 C21 C22 C23 -1(2) . .
C043 N02E C055 C04M 120.7(14) . .
C043 N02E C055 C05P -113.2(15) . .
C043 N02E C05O O04H -177.0(16) . .
C043 N02E C05O C054 3(2) . .
C043 C03X C049 C03D 176.4(12) . .
C043 C03X C049 C03R -8(2) . .
C043 C03X C04D C054 8(2) . .
C043 C03X C04D C056 -174.5(14) . .
C044 N01N C02J O00B -177.8(13) . .
C044 N01N C02J C01U 4(2) . .
C044 N01N C075 C05Z 107.2(13) . .
C044 N01N C075 C39 -88(2) . .
C044 C025 C031 C02C -176.8(12) . 2_756
C045 N01A C04P O034 175.2(16) . .
C045 N01A C04P C03O -7(2) . .
C045 C033 C03N C027 176.7(11) . .
C045 C033 C03N C03O -2.4(19) . .
C21 C20 C28 N3 176.4(13) . .
C21 C20 C28 O6 -7(3) . .
C18 C19 C20 C21 -178.2(14) . .
C18 C19 C20 C28 -2(3) . .
C18 C19 C24 C25 -1(2) . .
C18 C19 C24 C23 176.1(11) . .
C18 C17 C26 S2 -177.8(9) 2_757 .
C18 C17 C26 C25 1.9(19) 2_757 2_757
O048 C06D N7 C06T 177(2) . .
O048 C06D N7 C34 14(3) . .
C049 C03D C04Q C056 0(2) . .
C049 C03D C04Q C06D -178.5(15) . .
C049 C03R C04K S006 -0.3(14) . .
C049 C03R C04K C03C 176.3(10) . .
C049 C03X C043 O00P -4(2) . .
C049 C03X C043 N02E 173.9(12) . .
C049 C03X C04D C054 -174.6(14) . .
C049 C03X C04D C056 3(2) . .
C04A C035 C037 C01R 0.3(18) . .
C04A C035 C037 C03F 178.4(11) . .
C04B C04I C05D C07L 166(3) . .
C04C N021 C04N C03Q -1(2) . 2_667
C04C N021 C04N O9 178.5(14) . .
C04C N021 C41 C52 94.2(19) . .
C04C N021 C41 C53 -64.3(19) . .
C04C C02A C02W C03Q 1.1(19) . 2_667
C04C C02A C02W C03U -179.7(12) . 2_667
C04D C03X C043 O00P 173.5(14) . .
C04D C03X C043 N02E -8(2) . .
C04D C03X C049 C03D -1(2) . .
C04D C03X C049 C03R 174.2(15) . .
C04D C054 C05O N02E -4(3) . .
C04D C054 C05O O04H 176.1(17) . .
C04D C054 C05U C05W -3(3) . .
C04D C056 C05X C05W 0(3) . .
C04D C056 C05X C06T -179.0(17) . .
C24 C19 C20 C21 4(3) . .
C24 C19 C20 C28 -179.8(16) . .
C24 C19 C18 C17 -0.1(19) . 2_757
C24 C19 C18 C27 -178.7(13) . 2_757
C24 C23 C29 O7 176.9(11) . .
C24 C23 C29 N4 -4(2) . 2_757
C24 C23 C22 C21 -1(2) . .
C04F C039 C03A C04B 69.0(14) . .
C04G C02G C02Y O00Q 3(2) . .
C04G C02G C02Y N010 -178.8(11) . .
C04I C05D C07L C08O -63(13) . .
C04J N00T C02V O00W -174.1(12) . .
C04J N00T C02V C035 5.7(18) . .
C04J N00T C05K C066 113.0(15) . .
C04J N00T C05K C07E -123.6(15) . .
C04J C03F C03T S005 0.3(17) . .
C04J C03F C03T C01K -179.1(11) . .
C04K S006 C03D C049 -0.5(11) . .
C04K S006 C03D C04Q 176.9(12) . .
C04K C03C C03Y C02I 0(2) . .
C04K C03C C03Y C03U -178.9(12) . 2_667
C04K C03R C049 C03D -0.1(16) . .
C04K C03R C049 C03X -175.9(15) . .
C04M C055 C05P C068 175.7(19) . .
C04M C05H C05V C06G 179.9(11) . .
C04N N021 C04C O00I -178.6(14) . .
C04N N021 C04C C02A 1(2) . .
C04N N021 C41 C52 -93(2) . .
C04N N021 C41 C53 108.3(16) . .
C04N C03Q C04L C04V -177.5(14) 2_667 .
C04O C02M C040 C04T 178.6(15) . .
C04O C057 C05R C06V 172.6(18) . .
C04P N01A C045 O00Z -175.3(14) . .
C04P N01A C045 C033 8(2) . .
C04P C03O C04Y C03L 176.8(15) . .
C04Q C03D C049 C03R -176.9(12) . .
C04Q C03D C049 C03X 0(2) . .
C04Q C056 C05X C05W -176.4(17) . .
C04Q C056 C05X C06T 5(3) . .
C04Q C06D N7 C06T -8(3) . .
C04Q C06D N7 C34 -170.3(16) . .
C29 C23 C24 C19 -176.6(12) . .
C29 C23 C24 C25 1.1(17) . .
C29 C23 C22 C21 -179.8(15) . .
C26 S2 C2 C3 178.2(12) . .
C26 S2 C2 C1 0.2(9) . .
C26 C25 C24 C19 1.3(19) 2_757 .
C26 C25 C24 C23 -176.4(11) 2_757 .
C04V C03J C03U C02W 0.0(18) . 2_667
C04V C03J C03U C03Y 178.2(12) . 2_667
C04W C036 C051 C05I -178(2) . .
C04W C06P C078 C089 168(2) . .
C04Y C03O C04P N01A -176.9(14) . .
C04Y C03O C04P O034 0(3) . .
C28 N3 C060 C06E -73(2) . .
C28 N3 C060 C06H 74(2) . .
C28 C20 C21 C22 -177.2(16) . .
C051 C036 C04W C06P -65(3) . .
C22 C23 C24 C19 4.9(19) . .
C22 C23 C24 C25 -177.4(11) . .
C22 C23 C29 O7 -4.7(19) . .
C22 C23 C29 N4 174.0(16) . 2_757
C054 C04D C056 C04Q 174.4(14) . .
C054 C04D C056 C05X -2(2) . .
C054 C05U C05W C05X 1(3) . .
C055 N02E C043 O00P -1(2) . .
C055 N02E C043 C03X -179.4(13) . .
C055 N02E C05O O04H 6(3) . .
C055 N02E C05O C054 -174.7(15) . .
C055 C04M C05H C05V 161.5(11) . .
C055 C05P C068 C06M 178.2(18) . .
C056 C04D C054 C05O -179.8(15) . .
C056 C04D C054 C05U 3(2) . .
C056 C04Q C06D O048 -180.0(18) . .
C056 C04Q C06D N7 5(3) . .
C056 C05X C06T O05F 177(2) . .
C056 C05X C06T N7 -8(3) . .
C057 C05R C06V C08X -160.1(18) . .
C058 N010 C02K O00S -4.0(19) . .
C058 N010 C02K C03W -179.5(12) . .
C058 N010 C02Y O00Q -3.5(19) . .
C058 N010 C02Y C02G 177.9(13) . .
C058 C059 C05C C06Y 166.0(16) . 2_766
C058 C05E C55 C89 168(2) . 2_766
C059 C058 C05E C55 171(2) . .
C05E C058 C059 C05C 56(3) . .
O05F C06T N7 C06D -175(2) . .
O05F C06T N7 C34 -13(3) . .
C05H C04M C055 N02E -170.7(11) . .
C05H C04M C055 C05P 67.5(19) . .
C05I C06S C072 C07T 170(2) 1_645 .
C05K N00T C02V O00W 4(2) . .
C05K N00T C02V C035 -176.3(14) . .
C05K N00T C04J O01W -1(2) . .
C05K N00T C04J C03F 178.0(14) . .
C05K C07E C07S C33 -179(2) . .
C05L N00M C02P O00E -9.1(19) . .
C05L N00M C02P C018 171.4(12) . .
C05M C05T C07Q C48 -180(3) . .
C05O N02E C043 O00P -178.5(15) . .
C05O N02E C043 C03X 3(2) . .
C05O N02E C055 C04M -61.7(18) . .
C05O N02E C055 C05P 64(2) . .
C05O C054 C05U C05W -179.7(18) . .
C05P C068 C06M C07U 72(3) . .
C05Q C06I C08F C08C 112(3) . .
C05R C06V C08X C63 165.0(17) . .
C05T C05M C07G C05L -162(2) . 2_666
C05T C07Q C48 C49 170(2) . .
C05U C054 C05O N02E 173.4(16) . .
C05U C054 C05O O04H -7(3) . .
C05U C05W C05X C056 1(3) . .
C05U C05W C05X C06T 179.6(19) . .
C05W C05X C06T O05F -2(3) . .
C05W C05X C06T N7 173(2) . .
C05X C06T N7 C06D 10(3) . .
C05X C06T N7 C34 171(2) . .
C05Z C075 C39 C08P -38(8) . .
C060 N3 C28 O6 5(2) . .
C060 N3 C28 C20 -177.4(18) . .
C060 C06E C06N C07A 157(3) . .
C061 C067 C069 C06F 179(2) . .
C062 C061 C067 C069 -178(2) . .
C063 C06L C07B C08I -17(10) . .
C066 C05G C06J C06X 180(2) . 2_756
C066 C05K C07E C07S -178(2) . .
C067 C061 C062 C07H 179(2) . .
C068 C06M C07U C40 176(2) . .
C06D C04Q C056 C04D -179.7(15) . .
C06D C04Q C056 C05X -3(3) . .
C06E C060 C06H C08B -173(2) . .
C06H C060 C06E C06N 62(3) . .
C06I C05Q C06O C04F 108(2) . .
C06J C05G C066 C05K -172.4(17) . .
C06J C06X C070 C06U 67(4) 2_756 .
C06L N2 C15 O3 -7(2) . .
C06L N2 C15 C10 173.5(15) . .
C06L N2 C16 C12 -167.8(16) . .
C06L N2 C16 O4 10(2) . .
C06L C063 C07M C08E 165(24) . .
C06L C063 C07M C50 169(13) . 2_757
C06L C063 C08E C07M -168(20) . .
C06L C07B C08I C07V 165(3) . .
C06M C07U C40 C07Y 174(2) . .
C06O C05Q C06I C08F 177.7(19) . .
C06P C078 C089 C57 -144(2) . .
C06S C072 C07T C08G -178(2) . .
C06W C050 C05J C04T 179.9(18) . .
C074 C05S C07O C05Z -178(2) . .
C075 N01N C02J O00B -3(2) . .
C075 N01N C02J C01U 178.5(16) . .
C075 N01N C044 O00V -1(2) . .
C075 N01N C044 C025 178.0(16) . .
C075 C05Z C07O C05S -178.7(16) . .
C076 C07R C33 C07S -175(3) . .
C077 N01Q C02Z O00G -5(2) . .
C077 N01Q C02Z C030 177.7(16) . .
C077 N01Q C03I O012 5(2) . .
C077 N01Q C03I C01S -172.9(16) . .
C077 C080 C43 C081 -175(4) . .
C078 C089 C57 C56 -178(2) . .
C07E C05K C066 C05G 179.9(18) . .
C07E C07S C33 C07R 179(3) . .
C07G C05M C05T C07Q -170(2) . .
C07M C063 C06L N2 176(13) . .
C07M C063 C06L C07B -2(20) . .
C07O C05S C074 C07D -168(3) . .
C07O C05Z C075 N01N -149.2(19) . .
C07O C05Z C075 C39 79(6) . .
C080 C077 C088 C086 -176(6) . .
C086 C42 C54 C46 172(5) . .
C088 C077 C080 C43 -63(6) . .
C088 C086 C42 C54 53(9) . .
C08D C07V C08I C07B -175(4) . .
C08E C063 C06L N2 -28(29) . .
C08E C063 C06L C07B 153(23) . .
C08E C063 C07M C50 4(18) . 2_757
C08N C076 C07R C33 171(3) . .
C42 C086 C088 C077 176(3) . .
C35 C06B C06Y C05C -83(4) . 2_766
C50 C07M C08E C063 -178(8) 2_757 .
C43 C081 C4AA C64 147(7) . .
C88 C08Q C50 C07M -168(4) . 2_757
C4AA C081 C43 C080 -7(10) . .
C36 C52 C41 N021 31(10) . .
C36 C52 C41 C53 174(8) . .
C52 C36 C32 C38 82(18) . .
C52 C41 C53 C45 63(4) . .
C41 N021 C04C O00I -6(2) . .
C41 N021 C04C C02A 173.0(13) . .
C41 N021 C04N C03Q -173.1(15) . 2_667
C41 N021 C04N O9 6(2) . .
C41 C53 C45 C31 171.9(17) . .
C32 C36 C52 C41 177(4) . .
O8 C30 N4 C29 -176.2(15) . 2_757
C37 N1 C13 O1 -16(2) . .
C37 N1 C13 C5 163.5(16) . .
C37 N1 C14 O2 20(2) . .
C37 N1 C14 C7 -160.7(18) . .
